data_7118401
loop_
_publ_author_name
'Ichiro Hisaki'
'Nobuaki Ikenaka'
'Norimitsu Tohnai'
'Mikiji Miyata'

_publ_section_title
;
 Polymorphs of layered assemblies of hydrogen-bonded hexagonal networks
 caused by conformational frustration
;
_journal_name_full Chem.Commun.
_journal_page_first 300
_journal_volume 52
_journal_year 2016
_chemical_formula_moiety '2(C60 H36 O12), 5(C8 H8 O2), 2(C3 H7 N O)'
_chemical_formula_sum 'C166 H126 N2 O36'
_chemical_formula_weight 2724.81
_space_group_crystal_system triclinic
_space_group_IT_number 2
_space_group_name_Hall '-P 1'
_space_group_name_H-M_alt 'P -1'
_symmetry_space_group_name_Hall '-P 1'
_symmetry_space_group_name_H-M 'P -1'
_atom_sites_solution_hydrogens geom
_atom_sites_solution_primary direct
_atom_sites_solution_secondary difmap
_audit_update_record
;
2015-10-16 deposited with the CCDC.
2015-10-22 downloaded from the CCDC.
;
_cell_angle_alpha 101.571(2)
_cell_angle_beta 99.3676(17)
_cell_angle_gamma 103.5540(8)
_cell_formula_units_Z 2
_cell_length_a 15.3014(3)
_cell_length_b 20.3447(5)
_cell_length_c 28.1624(6)
_cell_measurement_reflns_used 47599
_cell_measurement_temperature 213
_cell_volume 8144.6(3)
_computing_cell_refinement HKL2000
_computing_data_collection DENZO
_computing_data_reduction HKL2000
_computing_molecular_graphics 'CrystalStructure 4.1.1'
_computing_publication_material 'CrystalStructure 4.1.1 (Rigaku, 2015)'
_computing_structure_refinement 'SHELXL Version 2014/7 (Sheldrick, 2008)'
_computing_structure_solution 'Superflip (Palatinus, et al., 2007)'
_diffrn_ambient_temperature 213
_diffrn_measured_fraction_theta_full 0.897
_diffrn_measured_fraction_theta_max 0.897
_diffrn_measurement.details ' 1.00 degrees, 1.7 sec, detector distance 55.00 mm'

_diffrn_measurement_device_type 'CCD (MX225HE Rayonix)'
_diffrn_measurement.method '\w scans'

_diffrn_radiation_type synchrotron
_diffrn_radiation_wavelength 0.80000
_diffrn_reflns_av_R_equivalents 0.040
_diffrn_reflns_laue_measured_fraction_full 0.897
_diffrn_reflns_laue_measured_fraction_max 0.897
_diffrn_reflns_limit_h_max 17
_diffrn_reflns_limit_h_min 0
_diffrn_reflns_limit_k_max 22
_diffrn_reflns_limit_k_min -23
_diffrn_reflns_limit_l_max 29
_diffrn_reflns_limit_l_min -29
_diffrn_reflns_number 47599
_diffrn_reflns_point_group_measured_fraction_full 0.897
_diffrn_reflns_point_group_measured_fraction_max 0.897
_diffrn_reflns_theta_full 27.499
_diffrn_reflns_theta_max 27.499
_diffrn_reflns_theta_min 1.822
_diffrn_standards_interval_count .
_diffrn_standards_number 0
_exptl_absorpt_coefficient_mu 0.000
_exptl_absorpt_correction_type none
_exptl_crystal_colour color
_exptl_crystal_density_diffrn 1.111
_exptl_crystal_density_method 'not measured'
_exptl_crystal_description colum
_exptl_crystal_F_000 2848.00
_exptl_crystal_recrystallization_method 'Re-crystallisation from solvent: N,N-dimethylformamide, methyl benzoate'
_exptl_crystal_size_max 0.30
_exptl_crystal_size_mid 0.08
_exptl_crystal_size_min 0.08
_refine_diff_density_max 0.70
_refine_diff_density_min -0.58
_refine_ls_extinction_method none
_refine_ls_goodness_of_fit_ref 1.431
_refine_ls_hydrogen_treatment constr
_refine_ls_number_parameters 1846
_refine_ls_number_reflns 23547
_refine_ls_number_restraints 0
_refine_ls_R_factor_all 0.1423
_refine_ls_R_factor_gt 0.1161
_refine_ls_shift/su_max 0.000
_refine_ls_structure_factor_coef Fsqd
_refine_ls_weighting_details 'w = 1/[\s^2^(Fo^2^)+(0.2000P)^2^] where P=(Fo^2^+2Fc^2^)/3'
_refine_ls_weighting_scheme calc
_refine_ls_wR_factor_gt 0.3509
_refine_ls_wR_factor_ref 0.3746
_reflns_Friedel_coverage 0.000
_reflns_friedel_fraction_full .
_reflns_friedel_fraction_max .
_reflns_number_gt 15717
_reflns_number_total 23547
_reflns_threshold_expression F^2^>2.0\s(F^2^)
_cod_data_source_file c5cc07690k2.cif
_cod_data_source_block 1_2Dimp
_cod_database_code 7118401
_platon_squeeze_void_probe_radius 1.20

loop_
_space_group_symop_id
_space_group_symop_operation_xyz
1 +X,+Y,+Z
2 -X,-Y,-Z

loop_
_atom_site_label
_atom_site_type_symbol
_atom_site_fract_x
_atom_site_fract_y
_atom_site_fract_z
_atom_site_U_iso_or_equiv
_atom_site_adp_type
_atom_site_occupancy
_atom_site_site_symmetry_order
_atom_site_calc_flag
_atom_site_refinement_flags_posn
_atom_site_refinement_flags_adp
_atom_site_refinement_flags_occupancy
_atom_site_disorder_assembly
_atom_site_disorder_group
O1 O -0.0400(4) 0.8932(9) 1.0340(3) 0.432(12) Uani 1 1 d . . . . .
H1O H -0.0734 0.8927 1.0540 0.519 Uiso 1 1 calc R U . . .
O2 O 0.0587(3) 0.9107(2) 1.10080(18) 0.1093(13) Uani 1 1 d . . . . .
O3 O 0.3282(3) 1.3043(2) 1.08169(16) 0.1134(14) Uani 1 1 d . . . . .
O4 O 0.4697(3) 1.31347(19) 1.12149(15) 0.1106(13) Uani 1 1 d . . . . .
H4O H 0.4618 1.3485 1.1384 0.133 Uiso 1 1 calc R U . . .
O5 O 0.9351(9) 1.3547(6) 0.8805(5) 0.450(13) Uani 1 1 d . . . . .
H5O H 0.9686 1.3923 0.8800 0.540 Uiso 1 1 calc R U . . .
O6 O 0.8802(3) 1.3528(2) 0.8039(2) 0.1300(16) Uani 1 1 d . . . . .
O7 O 0.9887(3) 1.0281(2) 0.68494(14) 0.1086(13) Uani 1 1 d . . . . .
H7O H 1.0189 1.0295 0.6635 0.130 Uiso 1 1 calc R U . . .
O8 O 0.8766(2) 0.97171(19) 0.61878(13) 0.0886(10) Uani 1 1 d . . . . .
O9 O 0.5189(3) 0.48289(18) 0.63687(16) 0.1039(12) Uani 1 1 d . . . . .
H9O H 0.5235 0.4572 0.6115 0.125 Uiso 1 1 calc R U . . .
O10 O 0.3827(4) 0.4767(2) 0.58970(16) 0.1157(14) Uani 1 1 d . . . . .
O11 O 0.1075(4) 0.4194(3) 0.8180(4) 0.231(4) Uani 1 1 d . . . . .
O12 O -0.0019(4) 0.4681(2) 0.8014(2) 0.1377(18) Uani 1 1 d . . . . .
H12O H -0.0323 0.4338 0.8083 0.165 Uiso 1 1 calc R U . . .
O13 O 0.0596(3) 1.0940(2) 0.83814(14) 0.0978(11) Uani 1 1 d . . . . .
H13O H 0.0285 1.0936 0.8593 0.117 Uiso 1 1 calc R U . . .
O14 O 0.1365(2) 1.0439(2) 0.88771(15) 0.1001(11) Uani 1 1 d . . . . .
O15 O 0.0227(2) 0.70671(15) 0.65020(14) 0.0901(10) Uani 1 1 d . . . . .
H15O H -0.0081 0.6665 0.6468 0.108 Uiso 1 1 calc R U . . .
O16 O 0.1367(2) 0.66354(17) 0.67621(16) 0.0992(11) Uani 1 1 d . . . . .
O17 O 0.4964(3) 0.64148(19) 0.41963(17) 0.1178(15) Uani 1 1 d . . . . .
O18 O 0.6342(3) 0.65161(19) 0.46288(15) 0.1099(13) Uani 1 1 d . . . . .
H18O H 0.6220 0.6108 0.4473 0.132 Uiso 1 1 calc R U . . .
O19 O 0.8928(2) 0.97816(18) 0.37267(14) 0.0897(10) Uani 1 1 d . . . . .
O20 O 1.0053(3) 1.0388(2) 0.43786(14) 0.0983(11) Uani 1 1 d . . . . .
H20O H 1.0360 1.0384 0.4165 0.118 Uiso 1 1 calc R U . . .
O21 O 1.0271(3) 1.54226(17) 0.67631(15) 0.1012(12) Uani 1 1 d . . . . .
H21O H 1.0592 1.5792 0.6738 0.121 Uiso 1 1 calc R U . . .
O22 O 0.9141(2) 1.57965(16) 0.63889(14) 0.0916(10) Uani 1 1 d . . . . .
O23 O 0.6724(3) 1.57846(19) 0.86024(16) 0.1086(13) Uani 1 1 d . . . . .
H23O H 0.6666 1.6162 0.8741 0.130 Uiso 1 1 calc R U . . .
O24 O 0.5260(3) 1.56519(19) 0.82165(15) 0.1070(12) Uani 1 1 d . . . . .
O25 O 0.8092(4) 0.8365(2) 0.71028(19) 0.1250(14) Uani 1 1 d . . . . .
O26 O 0.6716(3) 0.8055(2) 0.72774(17) 0.1166(13) Uani 1 1 d . . . . .
O27 O 1.0840(4) 0.7852(2) 0.8443(2) 0.1263(15) Uani 1 1 d . . . . .
O28 O 1.0509(3) 0.8125(2) 0.77258(16) 0.1147(13) Uani 1 1 d . . . . .
O29 O 0.6745(4) 0.6187(3) 0.5979(2) 0.1501(18) Uani 1 1 d . . . . .
O30 O 0.7152(3) 0.5565(2) 0.53458(19) 0.1243(14) Uani 1 1 d . . . . .
O31 O 0.5614(4) 1.2184(3) 0.40405(19) 0.1373(16) Uani 1 1 d . . . . .
O32 O 0.5888(4) 1.3205(3) 0.4589(2) 0.1286(15) Uani 1 1 d . . . . .
O33 O 0.9658(5) 1.4552(3) 0.5613(2) 0.1418(18) Uani 1 1 d . . . . .
O34 O 0.6686(5) 0.6133(4) 0.3366(4) 0.204(3) Uani 1 1 d . . . . .
O35 O 1.0642(6) 0.8088(5) 0.3601(4) 0.203(3) Uani 1 1 d . . . . .
O36 O 0.9727(6) 0.7898(3) 0.2858(4) 0.183(3) Uani 1 1 d . . . . .
N1 N 0.8855(4) 1.4312(3) 0.4822(2) 0.1126(16) Uani 1 1 d . . . . .
N2 N 0.8166(5) 0.6079(3) 0.3517(3) 0.137(2) Uani 1 1 d . . . . .
C1 C 0.3203(3) 0.90653(19) 0.90711(16) 0.0688(11) Uani 1 1 d . . . . .
H1 H 0.2746 0.8647 0.9010 0.083 Uiso 1 1 calc R U . . .
C2 C 0.3199(3) 0.9621(2) 0.94462(17) 0.0695(11) Uani 1 1 d . . . . .
C3 C 0.3888(3) 1.02506(19) 0.95373(16) 0.0678(11) Uani 1 1 d . . . . .
C4 C 0.4544(3) 1.03010(19) 0.92481(16) 0.0683(11) Uani 1 1 d . . . . .
H4 H 0.5000 1.0720 0.9313 0.082 Uiso 1 1 calc R U . . .
C5 C 0.4548(3) 0.97477(19) 0.88628(16) 0.0678(11) Uani 1 1 d . . . . .
C6 C 0.5201(3) 0.98199(18) 0.85421(16) 0.0665(11) Uani 1 1 d . . . . .
C7 C 0.5808(3) 1.04759(19) 0.85655(16) 0.0696(12) Uani 1 1 d . . . . .
H7 H 0.5798 1.0864 0.8801 0.083 Uiso 1 1 calc R U . . .
C8 C 0.6409(3) 1.05652(19) 0.82582(16) 0.0662(11) Uani 1 1 d . . . . .
C9 C 0.6431(3) 0.9984(2) 0.78960(16) 0.0690(11) Uani 1 1 d . . . . .
C10 C 0.5829(3) 0.9344(2) 0.78643(16) 0.0703(12) Uani 1 1 d . . . . .
H10 H 0.5833 0.8961 0.7621 0.084 Uiso 1 1 calc R U . . .
C11 C 0.5218(3) 0.92419(19) 0.81748(15) 0.0651(11) Uani 1 1 d . . . . .
C12 C 0.4589(3) 0.85506(18) 0.81360(16) 0.0658(11) Uani 1 1 d . . . . .
C13 C 0.4654(3) 0.7947(2) 0.78179(16) 0.0708(12) Uani 1 1 d . . . . .
H13 H 0.5116 0.7989 0.7639 0.085 Uiso 1 1 calc R U . . .
C14 C 0.4069(3) 0.7299(2) 0.77578(17) 0.0707(11) Uani 1 1 d . . . . .
C15 C 0.3371(3) 0.7234(2) 0.80290(16) 0.0694(11) Uani 1 1 d . . . . .
C16 C 0.3295(3) 0.78309(19) 0.83383(17) 0.0716(12) Uani 1 1 d . . . . .
H16 H 0.2815 0.7790 0.8505 0.086 Uiso 1 1 calc R U . . .
C17 C 0.3903(3) 0.84916(19) 0.84115(16) 0.0650(11) Uani 1 1 d . . . . .
C18 C 0.3865(3) 0.91036(18) 0.87783(16) 0.0655(11) Uani 1 1 d . . . . .
C19 C 0.2480(3) 0.9507(2) 0.97421(18) 0.0729(12) Uani 1 1 d . . . . .
C20 C 0.1570(3) 0.9181(3) 0.9502(2) 0.0927(16) Uani 1 1 d . . . . .
H20 H 0.1410 0.9051 0.9156 0.111 Uiso 1 1 calc R U . . .
C21 C 0.0899(4) 0.9047(4) 0.9770(2) 0.123(2) Uani 1 1 d . . . . .
H21 H 0.0292 0.8827 0.9603 0.148 Uiso 1 1 calc R U . . .
C22 C 0.1116(4) 0.9235(3) 1.0279(2) 0.1010(18) Uani 1 1 d . . . . .
C23 C 0.2034(3) 0.9553(2) 1.05323(19) 0.0808(13) Uani 1 1 d . . . . .
H23 H 0.2193 0.9666 1.0878 0.097 Uiso 1 1 calc R U . . .
C24 C 0.2704(3) 0.9699(2) 1.02583(18) 0.0735(12) Uani 1 1 d . . . . .
H24 H 0.3311 0.9928 1.0423 0.088 Uiso 1 1 calc R U . . .
C25 C 0.0409(5) 0.9038(5) 1.0561(3) 0.150(4) Uani 1 1 d . . . . .
C26 C 0.3894(3) 1.09030(19) 0.99006(16) 0.0678(12) Uani 1 1 d . . . . .
C27 C 0.3150(3) 1.1160(2) 0.98634(17) 0.0744(12) Uani 1 1 d . . . . .
H27 H 0.2621 1.0918 0.9620 0.089 Uiso 1 1 calc R U . . .
C28 C 0.3171(3) 1.1786(2) 1.01890(18) 0.0803(13) Uani 1 1 d . . . . .
H28 H 0.2655 1.1956 1.0163 0.096 Uiso 1 1 calc R U . . .
C29 C 0.3954(4) 1.2148(2) 1.05465(18) 0.0789(13) Uani 1 1 d . . . . .
C30 C 0.4711(4) 1.1892(2) 1.05892(18) 0.0790(13) Uani 1 1 d . . . . .
H30 H 0.5239 1.2135 1.0833 0.095 Uiso 1 1 calc R U . . .
C31 C 0.4686(3) 1.1269(2) 1.02689(17) 0.0737(12) Uani 1 1 d . . . . .
H31 H 0.5198 1.1095 1.0299 0.088 Uiso 1 1 calc R U . . .
C32 C 0.3970(4) 1.2813(2) 1.0878(2) 0.0858(14) Uani 1 1 d . . . . .
C33 C 0.7014(3) 1.1282(2) 0.82981(18) 0.0738(12) Uani 1 1 d . . . . .
C34 C 0.6998(3) 1.1566(2) 0.78917(19) 0.0807(13) Uani 1 1 d . . . . .
H34 H 0.6596 1.1315 0.7591 0.097 Uiso 1 1 calc R U . . .
C35 C 0.7569(4) 1.2214(2) 0.7923(2) 0.0864(14) Uani 1 1 d . . . . .
H35 H 0.7554 1.2394 0.7644 0.104 Uiso 1 1 calc R U . . .
C36 C 0.8157(4) 1.2593(3) 0.8361(3) 0.123(2) Uani 1 1 d . . . . .
C37 C 0.8167(6) 1.2315(3) 0.8778(3) 0.147(3) Uani 1 1 d . . . . .
H37 H 0.8567 1.2566 0.9079 0.176 Uiso 1 1 calc R U . . .
C38 C 0.7581(4) 1.1667(3) 0.8741(2) 0.1049(19) Uani 1 1 d . . . . .
H38 H 0.7575 1.1492 0.9021 0.126 Uiso 1 1 calc R U . . .
C39 C 0.8789(7) 1.3289(5) 0.8399(5) 0.198(5) Uani 1 1 d . . . . .
C40 C 0.7105(3) 1.0019(2) 0.75728(18) 0.0712(12) Uani 1 1 d . . . . .
C41 C 0.6808(3) 0.9763(2) 0.70538(18) 0.0747(12) Uani 1 1 d . . . . .
H41 H 0.6181 0.9595 0.6911 0.090 Uiso 1 1 calc R U . . .
C42 C 0.7435(3) 0.9761(2) 0.67556(18) 0.0789(13) Uani 1 1 d . . . . .
H42 H 0.7232 0.9583 0.6414 0.095 Uiso 1 1 calc R U . . .
C43 C 0.8375(3) 1.0024(2) 0.69665(19) 0.0771(13) Uani 1 1 d . . . . .
C44 C 0.8671(3) 1.0274(2) 0.74728(19) 0.0799(13) Uani 1 1 d . . . . .
H44 H 0.9298 1.0446 0.7613 0.096 Uiso 1 1 calc R U . . .
C45 C 0.8044(3) 1.0271(2) 0.77759(18) 0.0766(12) Uani 1 1 d . . . . .
H45 H 0.8254 1.0440 0.8118 0.092 Uiso 1 1 calc R U . . .
C46 C 0.9031(4) 0.9996(3) 0.6643(2) 0.0802(13) Uani 1 1 d . . . . .
C47 C 0.4180(3) 0.6706(2) 0.73897(17) 0.0733(12) Uani 1 1 d . . . . .
C48 C 0.3405(4) 0.6253(2) 0.70232(19) 0.0814(13) Uani 1 1 d . . . . .
H48 H 0.2819 0.6305 0.7028 0.098 Uiso 1 1 calc R U . . .
C49 C 0.3529(4) 0.5741(2) 0.6664(2) 0.0846(14) Uani 1 1 d . . . . .
H49 H 0.3025 0.5466 0.6414 0.102 Uiso 1 1 calc R U . . .
C50 C 0.4387(4) 0.5620(2) 0.66620(19) 0.0853(14) Uani 1 1 d . . . . .
C51 C 0.5142(4) 0.6050(2) 0.7021(2) 0.0891(15) Uani 1 1 d . . . . .
H51 H 0.5720 0.5979 0.7021 0.107 Uiso 1 1 calc R U . . .
C52 C 0.5043(4) 0.6584(2) 0.7382(2) 0.0835(14) Uani 1 1 d . . . . .
H52 H 0.5556 0.6867 0.7623 0.100 Uiso 1 1 calc R U . . .
C53 C 0.4461(5) 0.5031(3) 0.6279(2) 0.0943(16) Uani 1 1 d . . . . .
C54 C 0.2719(3) 0.6555(2) 0.80142(18) 0.0763(13) Uani 1 1 d . . . . .
C55 C 0.1776(3) 0.6483(2) 0.7941(2) 0.0834(14) Uani 1 1 d . . . . .
H55 H 0.1557 0.6857 0.7886 0.100 Uiso 1 1 calc R U . . .
C56 C 0.1162(4) 0.5877(2) 0.7947(2) 0.0895(15) Uani 1 1 d . . . . .
H56 H 0.0533 0.5835 0.7885 0.107 Uiso 1 1 calc R U . . .
C57 C 0.1488(4) 0.5322(2) 0.8048(2) 0.0937(16) Uani 1 1 d . . . . .
C58 C 0.2406(4) 0.5383(2) 0.8117(2) 0.0974(17) Uani 1 1 d . . . . .
H58 H 0.2622 0.5010 0.8179 0.117 Uiso 1 1 calc R U . . .
C59 C 0.3031(4) 0.5994(2) 0.8098(2) 0.0914(15) Uani 1 1 d . . . . .
H59 H 0.3656 0.6023 0.8142 0.110 Uiso 1 1 calc R U . . .
C60 C 0.0831(6) 0.4683(3) 0.8087(3) 0.113(2) Uani 1 1 d . . . . .
C61 C 0.4214(3) 1.10322(19) 0.70577(16) 0.0679(11) Uani 1 1 d . . . . .
H61 H 0.4206 1.1463 0.7243 0.081 Uiso 1 1 calc R U . . .
C62 C 0.3619(3) 1.04359(19) 0.71104(16) 0.0653(11) Uani 1 1 d . . . . .
C63 C 0.3636(3) 0.97840(19) 0.68350(16) 0.0663(11) Uani 1 1 d . . . . .
C64 C 0.4241(3) 0.97579(19) 0.65297(16) 0.0676(11) Uani 1 1 d . . . . .
H64 H 0.4256 0.9322 0.6357 0.081 Uiso 1 1 calc R U . . .
C65 C 0.4847(3) 1.03557(18) 0.64604(16) 0.0636(11) Uani 1 1 d . . . . .
C66 C 0.5457(3) 1.03169(18) 0.61235(15) 0.0622(10) Uani 1 1 d . . . . .
C67 C 0.5428(3) 0.96799(18) 0.58073(16) 0.0645(11) Uani 1 1 d . . . . .
H67 H 0.4983 0.9282 0.5810 0.077 Uiso 1 1 calc R U . . .
C68 C 0.6023(3) 0.96109(19) 0.54919(16) 0.0638(10) Uani 1 1 d . . . . .
C69 C 0.6692(3) 1.02220(19) 0.54751(16) 0.0646(11) Uani 1 1 d . . . . .
C70 C 0.6718(3) 1.08487(18) 0.57826(16) 0.0674(11) Uani 1 1 d . . . . .
H70 H 0.7153 1.1247 0.5772 0.081 Uiso 1 1 calc R U . . .
C71 C 0.6129(3) 1.09224(18) 0.61106(16) 0.0647(11) Uani 1 1 d . . . . .
C72 C 0.6140(3) 1.16030(18) 0.64217(16) 0.0650(11) Uani 1 1 d . . . . .
C73 C 0.6799(3) 1.22246(19) 0.64251(16) 0.0700(12) Uani 1 1 d . . . . .
H73 H 0.7254 1.2194 0.6246 0.084 Uiso 1 1 calc R U . . .
C74 C 0.6787(3) 1.28742(19) 0.66846(16) 0.0674(11) Uani 1 1 d . . . . .
C75 C 0.6106(3) 1.29241(19) 0.69596(16) 0.0681(11) Uani 1 1 d . . . . .
C76 C 0.5466(3) 1.23074(18) 0.69563(16) 0.0689(11) Uani 1 1 d . . . . .
H76 H 0.5013 1.2339 0.7136 0.083 Uiso 1 1 calc R U . . .
C77 C 0.5468(3) 1.16474(18) 0.66986(15) 0.0637(11) Uani 1 1 d . . . . .
C78 C 0.4824(3) 1.10169(18) 0.67389(15) 0.0637(11) Uani 1 1 d . . . . .
C79 C 0.3013(3) 1.05068(19) 0.74711(16) 0.0661(11) Uani 1 1 d . . . . .
C80 C 0.3116(3) 1.0225(2) 0.78849(18) 0.0740(12) Uani 1 1 d . . . . .
H80 H 0.3558 0.9985 0.7932 0.089 Uiso 1 1 calc R U . . .
C81 C 0.2565(3) 1.0303(2) 0.82244(18) 0.0767(13) Uani 1 1 d . . . . .
H81 H 0.2651 1.0123 0.8502 0.092 Uiso 1 1 calc R U . . .
C82 C 0.1891(3) 1.0643(2) 0.81575(17) 0.0723(12) Uani 1 1 d . . . . .
C83 C 0.1788(4) 1.0921(3) 0.77489(19) 0.0826(13) Uani 1 1 d . . . . .
H83 H 0.1330 1.1144 0.7695 0.099 Uiso 1 1 calc R U . . .
C84 C 0.2367(4) 1.0867(3) 0.74180(18) 0.0806(13) Uani 1 1 d . . . . .
H84 H 0.2314 1.1080 0.7156 0.097 Uiso 1 1 calc R U . . .
C85 C 0.1275(4) 1.0668(3) 0.8500(2) 0.0805(13) Uani 1 1 d . . . . .
C86 C 0.2979(3) 0.91153(19) 0.68321(16) 0.0654(11) Uani 1 1 d . . . . .
C87 C 0.3276(3) 0.8544(2) 0.69074(18) 0.0742(12) Uani 1 1 d . . . . .
H87 H 0.3905 0.8593 0.6995 0.089 Uiso 1 1 calc R U . . .
C88 C 0.2672(3) 0.7911(2) 0.68572(19) 0.0797(13) Uani 1 1 d . . . . .
H88 H 0.2894 0.7539 0.6913 0.096 Uiso 1 1 calc R U . . .
C89 C 0.1725(3) 0.7816(2) 0.67235(17) 0.0721(12) Uani 1 1 d . . . . .
C90 C 0.1416(3) 0.8383(2) 0.66543(18) 0.0750(12) Uani 1 1 d . . . . .
H90 H 0.0785 0.8330 0.6571 0.090 Uiso 1 1 calc R U . . .
C91 C 0.2023(3) 0.9028(2) 0.67058(17) 0.0727(12) Uani 1 1 d . . . . .
H91 H 0.1800 0.9402 0.6657 0.087 Uiso 1 1 calc R U . . .
C92 C 0.1090(4) 0.7120(2) 0.66673(19) 0.0787(13) Uani 1 1 d . . . . .
C93 C 0.5971(3) 0.88991(19) 0.52092(16) 0.0655(11) Uani 1 1 d . . . . .
C94 C 0.6708(3) 0.8615(2) 0.52931(17) 0.0728(12) Uani 1 1 d . . . . .
H94 H 0.7263 0.8888 0.5505 0.087 Uiso 1 1 calc R U . . .
C95 C 0.6614(3) 0.7919(2) 0.50586(18) 0.0776(12) Uani 1 1 d . . . . .
H95 H 0.7109 0.7731 0.5116 0.093 Uiso 1 1 calc R U . . .
C96 C 0.5792(3) 0.7506(2) 0.47417(18) 0.0772(13) Uani 1 1 d . . . . .
C97 C 0.5072(3) 0.7800(2) 0.46460(18) 0.0783(13) Uani 1 1 d . . . . .
H97 H 0.4530 0.7532 0.4421 0.094 Uiso 1 1 calc R U . . .
C98 C 0.5145(3) 0.8478(2) 0.48762(17) 0.0734(12) Uani 1 1 d . . . . .
H98 H 0.4648 0.8661 0.4813 0.088 Uiso 1 1 calc R U . . .
C99 C 0.5677(4) 0.6768(2) 0.4497(2) 0.0847(14) Uani 1 1 d . . . . .
C100 C 0.7332(3) 1.01937(19) 0.51370(17) 0.0679(11) Uani 1 1 d . . . . .
C101 C 0.8272(3) 1.0496(2) 0.53183(18) 0.0719(12) Uani 1 1 d . . . . .
H101 H 0.8496 1.0726 0.5652 0.086 Uiso 1 1 calc R U . . .
C102 C 0.8872(3) 1.0458(2) 0.50088(19) 0.0774(13) Uani 1 1 d . . . . .
H102 H 0.9502 1.0645 0.5139 0.093 Uiso 1 1 calc R U . . .
C103 C 0.8551(3) 1.0142(2) 0.44974(18) 0.0718(12) Uani 1 1 d . . . . .
C104 C 0.7609(3) 0.9849(2) 0.43163(18) 0.0759(12) Uani 1 1 d . . . . .
H104 H 0.7381 0.9627 0.3981 0.091 Uiso 1 1 calc R U . . .
C105 C 0.7013(3) 0.9884(2) 0.46298(17) 0.0717(12) Uani 1 1 d . . . . .
H105 H 0.6383 0.9697 0.4501 0.086 Uiso 1 1 calc R U . . .
C106 C 0.9204(3) 1.0090(2) 0.4173(2) 0.0758(13) Uani 1 1 d . . . . .
C107 C 0.7475(3) 1.35113(19) 0.66554(17) 0.0700(12) Uani 1 1 d . . . . .
C108 C 0.8408(3) 1.3598(2) 0.6796(2) 0.0837(14) Uani 1 1 d . . . . .
H108 H 0.8615 1.3250 0.6908 0.100 Uiso 1 1 calc R U . . .
C109 C 0.9047(4) 1.4198(2) 0.6775(2) 0.0834(14) Uani 1 1 d . . . . .
H109 H 0.9674 1.4249 0.6876 0.100 Uiso 1 1 calc R U . . .
C110 C 0.8750(3) 1.4716(2) 0.66036(18) 0.0742(12) Uani 1 1 d . . . . .
C111 C 0.7811(4) 1.4622(2) 0.6454(2) 0.0879(15) Uani 1 1 d . . . . .
H111 H 0.7602 1.4962 0.6331 0.105 Uiso 1 1 calc R U . . .
C112 C 0.7187(3) 1.4037(2) 0.64831(19) 0.0809(13) Uani 1 1 d . . . . .
H112 H 0.6560 1.3990 0.6386 0.097 Uiso 1 1 calc R U . . .
C113 C 0.9405(4) 1.5359(2) 0.6577(2) 0.0794(13) Uani 1 1 d . . . . .
C114 C 0.6071(3) 1.35878(19) 0.72807(17) 0.0705(12) Uani 1 1 d . . . . .
C115 C 0.6826(3) 1.3971(2) 0.76702(18) 0.0766(12) Uani 1 1 d . . . . .
H115 H 0.7357 1.3822 0.7713 0.092 Uiso 1 1 calc R U . . .
C116 C 0.6785(3) 1.4559(2) 0.79870(19) 0.0782(13) Uani 1 1 d . . . . .
H116 H 0.7283 1.4800 0.8250 0.094 Uiso 1 1 calc R U . . .
C117 C 0.6016(4) 1.4802(2) 0.79224(19) 0.0809(14) Uani 1 1 d . . . . .
C118 C 0.5266(4) 1.4442(2) 0.75331(19) 0.0852(14) Uani 1 1 d . . . . .
H118 H 0.4745 1.4603 0.7488 0.102 Uiso 1 1 calc R U . . .
C119 C 0.5304(4) 1.3835(2) 0.72109(19) 0.0811(13) Uani 1 1 d . . . . .
H119 H 0.4807 1.3595 0.6947 0.097 Uiso 1 1 calc R U . . .
C120 C 0.5990(4) 1.5447(2) 0.8265(2) 0.0903(15) Uani 1 1 d . . . . .
C121 C 0.9497(4) 0.7155(3) 0.7853(3) 0.1029(17) Uani 1 1 d . . . . .
C122 C 0.8909(5) 0.7060(3) 0.7393(3) 0.1089(19) Uani 1 1 d . . . . .
H122 H 0.9050 0.7374 0.7200 0.131 Uiso 1 1 calc R U . . .
C123 C 0.8134(5) 0.6514(4) 0.7225(3) 0.123(2) Uani 1 1 d . . . . .
H123 H 0.7741 0.6471 0.6924 0.148 Uiso 1 1 calc R U . . .
C124 C 0.7923(6) 0.6024(4) 0.7495(4) 0.133(3) Uani 1 1 d . . . . .
H124 H 0.7382 0.5661 0.7385 0.160 Uiso 1 1 calc R U . . .
C125 C 0.8498(8) 0.6081(6) 0.7908(5) 0.193(5) Uani 1 1 d . . . . .
H125 H 0.8389 0.5721 0.8067 0.232 Uiso 1 1 calc R U . . .
C126 C 0.9289(6) 0.6670(4) 0.8130(4) 0.152(3) Uani 1 1 d . . . . .
H126 H 0.9645 0.6723 0.8443 0.183 Uiso 1 1 calc R U . . .
C127 C 1.0348(5) 0.7740(3) 0.8049(3) 0.1033(18) Uani 1 1 d . . . . .
C128 C 1.1302(5) 0.8725(3) 0.7912(3) 0.130(2) Uani 1 1 d . . . . .
H12A H 1.1256 0.8989 0.8226 0.156 Uiso 1 1 calc R U . . .
H12B H 1.1326 0.9012 0.7680 0.156 Uiso 1 1 calc R U . . .
H12C H 1.1852 0.8573 0.7955 0.156 Uiso 1 1 calc R U . . .
C129 C 0.7971(4) 0.8550(3) 0.7944(3) 0.0996(17) Uani 1 1 d . . . . .
C130 C 0.8918(5) 0.8900(3) 0.8142(3) 0.117(2) Uani 1 1 d . . . . .
H130 H 0.9312 0.8980 0.7928 0.140 Uiso 1 1 calc R U . . .
C131 C 0.9250(5) 0.9118(4) 0.8638(3) 0.121(2) Uani 1 1 d . . . . .
H131 H 0.9873 0.9345 0.8763 0.145 Uiso 1 1 calc R U . . .
C132 C 0.8676(6) 0.9007(4) 0.8957(3) 0.133(2) Uani 1 1 d . . . . .
H132 H 0.8918 0.9157 0.9298 0.159 Uiso 1 1 calc R U . . .
C133 C 0.7766(6) 0.8685(5) 0.8788(3) 0.135(3) Uani 1 1 d . . . . .
H133 H 0.7383 0.8619 0.9009 0.162 Uiso 1 1 calc R U . . .
C134 C 0.7410(5) 0.8454(3) 0.8276(3) 0.118(2) Uani 1 1 d . . . . .
H134 H 0.6785 0.8231 0.8157 0.141 Uiso 1 1 calc R U . . .
C135 C 0.7627(5) 0.8328(3) 0.7403(3) 0.1062(18) Uani 1 1 d . . . . .
C136 C 0.6306(6) 0.7836(4) 0.6756(3) 0.136(3) Uani 1 1 d . . . . .
H13A H 0.6519 0.8205 0.6602 0.163 Uiso 1 1 calc R U . . .
H13B H 0.5647 0.7726 0.6709 0.163 Uiso 1 1 calc R U . . .
H13C H 0.6477 0.7430 0.6609 0.163 Uiso 1 1 calc R U . . .
C137 C 0.7986(5) 0.6751(3) 0.5663(3) 0.112(2) Uani 1 1 d . . . . .
C138 C 0.8163(6) 0.7389(4) 0.6000(3) 0.125(2) Uani 1 1 d . . . . .
H138 H 0.7822 0.7431 0.6244 0.150 Uiso 1 1 calc R U . . .
C139 C 0.8824(7) 0.7954(4) 0.5983(4) 0.142(3) Uani 1 1 d . . . . .
H139 H 0.8965 0.8370 0.6226 0.170 Uiso 1 1 calc R U . . .
C140 C 0.9275(7) 0.7901(4) 0.5607(4) 0.143(3) Uani 1 1 d . . . . .
H140 H 0.9683 0.8299 0.5574 0.171 Uiso 1 1 calc R U . . .
C141 C 0.9149(6) 0.7301(4) 0.5286(3) 0.144(3) Uani 1 1 d . . . . .
H141 H 0.9509 0.7274 0.5050 0.173 Uiso 1 1 calc R U . . .
C142 C 0.8479(5) 0.6703(3) 0.5295(3) 0.115(2) Uani 1 1 d . . . . .
H142 H 0.8370 0.6285 0.5058 0.138 Uiso 1 1 calc R U . . .
C143 C 0.7258(5) 0.6164(4) 0.5685(3) 0.1112(19) Uani 1 1 d . . . . .
C144 C 0.6393(5) 0.4966(4) 0.5313(3) 0.137(3) Uani 1 1 d . . . . .
H14A H 0.6488 0.4805 0.5611 0.165 Uiso 1 1 calc R U . . .
H14B H 0.6362 0.4599 0.5032 0.165 Uiso 1 1 calc R U . . .
H14C H 0.5826 0.5096 0.5275 0.165 Uiso 1 1 calc R U . . .
C145 C 0.9036(8) 0.8016(4) 0.3538(4) 0.126(2) Uani 1 1 d . . . . .
C146 C 0.9113(9) 0.8203(4) 0.4052(4) 0.158(3) Uani 1 1 d . . . . .
H146 H 0.9689 0.8319 0.4265 0.189 Uiso 1 1 calc R U . . .
C147 C 0.8365(14) 0.8216(5) 0.4243(5) 0.191(5) Uani 1 1 d . . . . .
H147 H 0.8432 0.8343 0.4586 0.229 Uiso 1 1 calc R U . . .
C148 C 0.7481(12) 0.8041(6) 0.3930(7) 0.186(5) Uani 1 1 d . . . . .
H148 H 0.6950 0.8023 0.4053 0.224 Uiso 1 1 calc R U . . .
C149 C 0.7466(9) 0.7909(5) 0.3470(6) 0.186(5) Uani 1 1 d . . . . .
H149 H 0.6897 0.7831 0.3259 0.223 Uiso 1 1 calc R U . . .
C150 C 0.8217(9) 0.7865(5) 0.3239(4) 0.156(3) Uani 1 1 d . . . . .
H150 H 0.8136 0.7736 0.2895 0.187 Uiso 1 1 calc R U . . .
C151 C 0.9858(12) 0.8003(4) 0.3371(4) 0.162(4) Uani 1 1 d . . . . .
C152 C 1.0573(10) 0.7944(6) 0.2687(6) 0.240(7) Uani 1 1 d . . . . .
H15A H 1.1059 0.7966 0.2957 0.288 Uiso 1 1 calc R U . . .
H15B H 1.0726 0.8357 0.2567 0.288 Uiso 1 1 calc R U . . .
H15C H 1.0496 0.7540 0.2424 0.288 Uiso 1 1 calc R U . . .
C153 C 0.8175(6) 1.4452(6) 0.4470(4) 0.185(4) Uani 1 1 d . . . . .
H15D H 0.7844 1.4730 0.4644 0.222 Uiso 1 1 calc R U . . .
H15E H 0.7753 1.4019 0.4273 0.222 Uiso 1 1 calc R U . . .
H15F H 0.8473 1.4700 0.4258 0.222 Uiso 1 1 calc R U . . .
C154 C 0.9272(7) 1.3801(4) 0.4642(3) 0.150(3) Uani 1 1 d . . . . .
H15G H 0.9646 1.3960 0.4423 0.181 Uiso 1 1 calc R U . . .
H15H H 0.8805 1.3379 0.4465 0.181 Uiso 1 1 calc R U . . .
H15I H 0.9650 1.3712 0.4916 0.181 Uiso 1 1 calc R U . . .
C155 C 0.9075(6) 1.4635(4) 0.5299(4) 0.126(2) Uani 1 1 d . . . . .
H155 H 0.8756 1.4955 0.5404 0.151 Uiso 1 1 calc R U . . .
C156 C 0.9032(7) 0.6288(7) 0.3858(5) 0.198(5) Uani 1 1 d . . . . .
H15J H 0.9462 0.6623 0.3752 0.238 Uiso 1 1 calc R U . . .
H15K H 0.9258 0.5889 0.3870 0.238 Uiso 1 1 calc R U . . .
H15L H 0.8962 0.6496 0.4182 0.238 Uiso 1 1 calc R U . . .
C157 C 0.8155(9) 0.5691(7) 0.3048(5) 0.222(6) Uani 1 1 d . . . . .
H15M H 0.7529 0.5481 0.2868 0.266 Uiso 1 1 calc R U . . .
H15N H 0.8455 0.5332 0.3082 0.266 Uiso 1 1 calc R U . . .
H15P H 0.8474 0.5992 0.2872 0.266 Uiso 1 1 calc R U . . .
C158 C 0.7454(7) 0.6271(4) 0.3650(4) 0.144(3) Uani 1 1 d . . . . .
H158 H 0.7533 0.6524 0.3975 0.173 Uiso 1 1 calc R U . . .
C159 C 0.6900(4) 1.2536(3) 0.4707(2) 0.0985(17) Uani 1 1 d . . . . .
C160 C 0.7336(5) 1.2971(3) 0.5175(2) 0.1060(19) Uani 1 1 d . . . . .
H160 H 0.7103 1.3333 0.5307 0.127 Uiso 1 1 calc R U . . .
C161 C 0.8107(5) 1.2870(4) 0.5442(3) 0.116(2) Uani 1 1 d . . . . .
H161 H 0.8397 1.3166 0.5754 0.139 Uiso 1 1 calc R U . . .
C162 C 0.8448(5) 1.2336(4) 0.5250(3) 0.1128(19) Uani 1 1 d . . . . .
H162 H 0.8964 1.2261 0.5432 0.135 Uiso 1 1 calc R U . . .
C163 C 0.8019(6) 1.1908(3) 0.4783(3) 0.121(2) Uani 1 1 d . . . . .
H163 H 0.8257 1.1550 0.4650 0.146 Uiso 1 1 calc R U . . .
C164 C 0.7268(5) 1.2001(3) 0.4522(2) 0.1054(19) Uani 1 1 d . . . . .
H164 H 0.6987 1.1702 0.4210 0.126 Uiso 1 1 calc R U . . .
C165 C 0.6091(5) 1.2610(3) 0.4406(3) 0.109(2) Uani 1 1 d . . . . .
C166 C 0.5064(6) 1.3321(4) 0.4331(3) 0.140(3) Uani 1 1 d . . . . .
H16A H 0.4572 1.2896 0.4239 0.168 Uiso 1 1 calc R U . . .
H16B H 0.5177 1.3467 0.4037 0.168 Uiso 1 1 calc R U . . .
H16C H 0.4893 1.3678 0.4545 0.168 Uiso 1 1 calc R U . . .

loop_
_atom_site_aniso_label
_atom_site_aniso_U_11
_atom_site_aniso_U_22
_atom_site_aniso_U_33
_atom_site_aniso_U_23
_atom_site_aniso_U_13
_atom_site_aniso_U_12
O1 0.074(4) 1.07(4) 0.140(6) 0.270(12) 0.044(3) 0.026(8)
O2 0.088(2) 0.149(4) 0.104(3) 0.041(2) 0.058(2) 0.025(2)
O3 0.109(3) 0.077(2) 0.126(3) -0.027(2) 0.019(2) 0.023(2)
O4 0.121(3) 0.072(2) 0.114(3) -0.024(2) 0.017(2) 0.026(2)
O5 0.419(16) 0.256(10) 0.444(17) 0.239(12) -0.223(15) -0.261(12)
O6 0.105(3) 0.095(3) 0.190(5) 0.074(3) 0.047(3) -0.016(2)
O7 0.083(2) 0.132(3) 0.091(3) -0.003(2) 0.0510(19) -0.004(2)
O8 0.089(2) 0.100(2) 0.073(2) 0.0115(18) 0.0438(17) 0.0099(18)
O9 0.118(3) 0.062(2) 0.122(3) -0.0061(18) 0.046(2) 0.017(2)
O10 0.159(4) 0.074(2) 0.094(3) -0.0142(19) 0.017(3) 0.030(2)
O11 0.157(5) 0.095(4) 0.451(13) 0.142(6) 0.072(6) -0.012(3)
O12 0.128(4) 0.082(3) 0.183(5) 0.037(3) 0.059(3) -0.028(3)
O13 0.096(3) 0.125(3) 0.085(3) 0.030(2) 0.054(2) 0.028(2)
O14 0.090(2) 0.125(3) 0.090(3) 0.033(2) 0.0478(19) 0.013(2)
O15 0.084(2) 0.0492(16) 0.127(3) 0.0212(16) 0.035(2) -0.0093(15)
O16 0.081(2) 0.0563(19) 0.154(3) 0.038(2) 0.032(2) -0.0070(16)
O17 0.105(3) 0.066(2) 0.141(3) -0.038(2) 0.002(2) 0.017(2)
O18 0.128(3) 0.065(2) 0.112(3) -0.0186(18) 0.009(2) 0.025(2)
O19 0.099(2) 0.089(2) 0.085(3) 0.0168(18) 0.0533(19) 0.0162(18)
O20 0.087(2) 0.115(3) 0.095(3) 0.021(2) 0.054(2) 0.014(2)
O21 0.088(3) 0.0638(19) 0.137(3) 0.0300(19) 0.032(2) -0.0165(17)
O22 0.099(2) 0.0507(17) 0.111(3) 0.0186(17) 0.0319(19) -0.0116(16)
O23 0.107(3) 0.070(2) 0.121(3) -0.027(2) 0.027(2) 0.014(2)
O24 0.111(3) 0.073(2) 0.118(3) -0.0157(19) 0.022(2) 0.026(2)
O25 0.141(4) 0.118(3) 0.120(4) 0.026(3) 0.059(3) 0.026(3)
O26 0.103(3) 0.106(3) 0.118(3) -0.005(2) 0.032(2) 0.009(2)
O27 0.130(4) 0.102(3) 0.121(4) 0.017(3) 0.016(3) 0.001(3)
O28 0.129(3) 0.085(2) 0.110(3) 0.005(2) 0.046(2) -0.007(2)
O29 0.145(4) 0.142(4) 0.155(5) 0.020(3) 0.059(4) 0.021(3)
O30 0.136(4) 0.096(3) 0.132(4) 0.019(2) 0.040(3) 0.015(3)
O31 0.138(4) 0.132(4) 0.116(4) 0.002(3) 0.025(3) 0.014(3)
O32 0.127(4) 0.102(3) 0.140(4) 0.027(3) 0.020(3) 0.009(3)
O33 0.157(5) 0.133(4) 0.127(4) 0.036(3) 0.035(4) 0.021(3)
O34 0.117(5) 0.219(8) 0.266(9) 0.110(6) 0.006(5) 0.011(5)
O35 0.170(7) 0.214(8) 0.197(8) 0.034(6) 0.029(6) 0.022(6)
O36 0.215(7) 0.142(5) 0.217(8) 0.055(5) 0.101(6) 0.050(5)
N1 0.130(4) 0.105(4) 0.101(4) 0.022(3) 0.049(3) 0.014(3)
N2 0.125(5) 0.111(4) 0.157(6) 0.012(4) 0.037(4) 0.012(4)
C1 0.077(3) 0.0447(19) 0.076(3) 0.0048(17) 0.039(2) -0.0071(18)
C2 0.079(3) 0.052(2) 0.074(3) 0.0079(18) 0.041(2) 0.0006(19)
C3 0.081(3) 0.0435(19) 0.074(3) 0.0045(17) 0.037(2) 0.0017(18)
C4 0.079(3) 0.0432(19) 0.074(3) 0.0042(17) 0.038(2) -0.0052(18)
C5 0.076(3) 0.0429(19) 0.077(3) 0.0059(17) 0.039(2) -0.0046(18)
C6 0.073(3) 0.0414(19) 0.076(3) 0.0032(17) 0.033(2) -0.0048(17)
C7 0.084(3) 0.045(2) 0.072(3) 0.0038(17) 0.041(2) -0.0045(18)
C8 0.072(3) 0.048(2) 0.073(3) 0.0108(17) 0.034(2) -0.0025(18)
C9 0.078(3) 0.053(2) 0.070(3) 0.0075(18) 0.037(2) -0.0007(19)
C10 0.079(3) 0.048(2) 0.074(3) 0.0002(17) 0.041(2) -0.0025(18)
C11 0.074(3) 0.050(2) 0.065(3) 0.0065(17) 0.034(2) -0.0005(18)
C12 0.072(3) 0.0401(19) 0.075(3) 0.0034(17) 0.031(2) -0.0057(17)
C13 0.082(3) 0.050(2) 0.074(3) 0.0036(18) 0.041(2) -0.0001(19)
C14 0.081(3) 0.049(2) 0.073(3) 0.0011(18) 0.031(2) 0.0031(19)
C15 0.077(3) 0.047(2) 0.072(3) 0.0050(17) 0.028(2) -0.0046(18)
C16 0.078(3) 0.044(2) 0.083(3) 0.0031(18) 0.034(2) -0.0022(18)
C17 0.079(3) 0.0422(19) 0.070(3) 0.0062(16) 0.035(2) 0.0027(18)
C18 0.078(3) 0.0391(18) 0.072(3) 0.0058(16) 0.036(2) -0.0042(17)
C19 0.083(3) 0.054(2) 0.080(3) 0.0131(19) 0.046(2) 0.000(2)
C20 0.081(3) 0.110(4) 0.074(3) 0.020(3) 0.037(2) -0.009(3)
C21 0.079(4) 0.199(7) 0.080(5) 0.048(4) 0.032(3) -0.006(4)
C22 0.074(3) 0.133(5) 0.099(5) 0.033(3) 0.048(3) 0.010(3)
C23 0.089(3) 0.074(3) 0.078(3) 0.012(2) 0.044(3) 0.008(2)
C24 0.082(3) 0.058(2) 0.074(3) 0.0056(19) 0.041(2) -0.001(2)
C25 0.094(5) 0.279(11) 0.062(5) 0.050(5) 0.041(3) -0.003(5)
C26 0.082(3) 0.0452(19) 0.069(3) 0.0029(17) 0.041(2) -0.002(2)
C27 0.083(3) 0.055(2) 0.072(3) -0.0025(19) 0.026(2) 0.005(2)
C28 0.085(3) 0.058(2) 0.088(3) -0.003(2) 0.031(3) 0.010(2)
C29 0.092(3) 0.050(2) 0.083(3) 0.000(2) 0.030(3) 0.005(2)
C30 0.085(3) 0.053(2) 0.086(3) 0.002(2) 0.028(2) 0.000(2)
C31 0.082(3) 0.051(2) 0.081(3) 0.0025(19) 0.036(2) 0.004(2)
C32 0.091(4) 0.056(2) 0.091(4) -0.009(2) 0.023(3) 0.006(3)
C33 0.078(3) 0.047(2) 0.090(3) 0.008(2) 0.043(2) -0.0044(19)
C34 0.095(3) 0.058(2) 0.085(3) 0.019(2) 0.041(3) -0.002(2)
C35 0.093(3) 0.063(3) 0.103(4) 0.026(2) 0.048(3) 0.000(2)
C36 0.096(4) 0.086(4) 0.172(7) 0.067(4) 0.019(4) -0.027(3)
C37 0.155(6) 0.087(4) 0.145(6) 0.045(4) -0.014(5) -0.052(4)
C38 0.125(4) 0.062(3) 0.100(4) 0.023(3) 0.016(3) -0.025(3)
C39 0.147(7) 0.128(6) 0.246(11) 0.102(7) -0.050(7) -0.084(6)
C40 0.078(3) 0.051(2) 0.081(3) 0.0129(19) 0.043(2) -0.0021(19)
C41 0.076(3) 0.075(3) 0.071(3) 0.014(2) 0.037(2) 0.006(2)
C42 0.081(3) 0.078(3) 0.073(3) 0.013(2) 0.037(2) 0.004(2)
C43 0.079(3) 0.069(3) 0.082(3) 0.016(2) 0.043(2) 0.003(2)
C44 0.078(3) 0.077(3) 0.080(4) 0.012(2) 0.042(2) 0.002(2)
C45 0.078(3) 0.072(3) 0.074(3) 0.010(2) 0.039(2) 0.002(2)
C46 0.079(3) 0.081(3) 0.085(4) 0.024(3) 0.044(3) 0.010(2)
C47 0.086(3) 0.044(2) 0.078(3) 0.0035(18) 0.030(2) -0.002(2)
C48 0.092(3) 0.044(2) 0.095(3) 0.002(2) 0.032(3) -0.002(2)
C49 0.095(4) 0.051(2) 0.094(4) -0.002(2) 0.025(3) 0.006(2)
C50 0.114(4) 0.046(2) 0.088(3) 0.000(2) 0.037(3) 0.011(2)
C51 0.092(3) 0.060(3) 0.106(4) 0.000(2) 0.035(3) 0.011(2)
C52 0.086(3) 0.052(2) 0.101(4) -0.002(2) 0.033(3) 0.006(2)
C53 0.116(5) 0.057(3) 0.099(4) 0.000(3) 0.035(4) 0.012(3)
C54 0.092(3) 0.040(2) 0.087(3) 0.0026(18) 0.039(2) -0.004(2)
C55 0.083(3) 0.052(2) 0.103(4) 0.007(2) 0.039(3) -0.006(2)
C56 0.090(3) 0.059(3) 0.107(4) 0.011(2) 0.039(3) -0.008(2)
C57 0.110(4) 0.054(3) 0.099(4) 0.007(2) 0.039(3) -0.014(3)
C58 0.105(4) 0.049(2) 0.127(5) 0.019(2) 0.033(3) -0.004(2)
C59 0.093(3) 0.050(2) 0.118(4) 0.011(2) 0.036(3) -0.005(2)
C60 0.122(5) 0.069(4) 0.129(5) 0.017(3) 0.040(4) -0.016(3)
C61 0.081(3) 0.0414(19) 0.073(3) -0.0010(16) 0.040(2) -0.0023(18)
C62 0.074(3) 0.046(2) 0.067(3) 0.0056(16) 0.032(2) -0.0031(18)
C63 0.072(3) 0.049(2) 0.072(3) 0.0102(17) 0.032(2) -0.0010(18)
C64 0.074(3) 0.0398(18) 0.083(3) 0.0075(17) 0.041(2) -0.0053(17)
C65 0.070(2) 0.0374(18) 0.074(3) 0.0048(16) 0.033(2) -0.0074(16)
C66 0.071(2) 0.0396(18) 0.069(3) 0.0053(16) 0.034(2) -0.0036(17)
C67 0.072(3) 0.0361(17) 0.075(3) 0.0026(16) 0.034(2) -0.0076(16)
C68 0.072(3) 0.0454(19) 0.070(3) 0.0062(16) 0.034(2) 0.0031(17)
C69 0.068(2) 0.047(2) 0.071(3) 0.0059(17) 0.032(2) -0.0026(17)
C70 0.071(3) 0.0395(18) 0.085(3) 0.0088(17) 0.039(2) -0.0044(17)
C71 0.073(3) 0.0394(18) 0.075(3) 0.0068(16) 0.036(2) -0.0047(17)
C72 0.076(3) 0.0415(19) 0.072(3) 0.0065(16) 0.038(2) -0.0031(17)
C73 0.079(3) 0.0425(19) 0.080(3) 0.0038(17) 0.044(2) -0.0073(18)
C74 0.077(3) 0.046(2) 0.073(3) 0.0121(17) 0.034(2) -0.0018(18)
C75 0.078(3) 0.0417(19) 0.076(3) 0.0047(17) 0.035(2) -0.0030(18)
C76 0.080(3) 0.0406(19) 0.077(3) 0.0034(17) 0.039(2) -0.0054(18)
C77 0.073(3) 0.0414(19) 0.071(3) 0.0070(16) 0.036(2) -0.0025(17)
C78 0.072(2) 0.0420(19) 0.068(3) 0.0035(16) 0.033(2) -0.0069(17)
C79 0.065(2) 0.048(2) 0.074(3) 0.0030(18) 0.033(2) -0.0072(18)
C80 0.075(3) 0.066(2) 0.083(3) 0.020(2) 0.040(2) 0.008(2)
C81 0.081(3) 0.069(3) 0.074(3) 0.016(2) 0.036(2) -0.002(2)
C82 0.069(3) 0.061(2) 0.076(3) 0.006(2) 0.033(2) -0.005(2)
C83 0.087(3) 0.084(3) 0.083(3) 0.018(2) 0.046(3) 0.019(2)
C84 0.091(3) 0.081(3) 0.076(3) 0.025(2) 0.042(3) 0.014(3)
C85 0.076(3) 0.081(3) 0.075(4) 0.012(2) 0.028(2) 0.002(2)
C86 0.074(3) 0.048(2) 0.065(3) 0.0057(16) 0.032(2) -0.0041(18)
C87 0.071(3) 0.052(2) 0.093(3) 0.012(2) 0.032(2) 0.0010(19)
C88 0.081(3) 0.053(2) 0.100(4) 0.018(2) 0.034(3) -0.001(2)
C89 0.077(3) 0.049(2) 0.079(3) 0.0111(18) 0.029(2) -0.0084(19)
C90 0.072(3) 0.051(2) 0.091(3) 0.010(2) 0.033(2) -0.0068(19)
C91 0.077(3) 0.047(2) 0.090(3) 0.0101(19) 0.039(2) -0.0015(19)
C92 0.074(3) 0.057(3) 0.095(3) 0.012(2) 0.035(3) -0.005(2)
C93 0.072(3) 0.0430(19) 0.072(3) 0.0024(17) 0.034(2) -0.0056(19)
C94 0.076(3) 0.051(2) 0.079(3) 0.0004(18) 0.025(2) 0.001(2)
C95 0.082(3) 0.057(2) 0.085(3) 0.001(2) 0.026(2) 0.011(2)
C96 0.084(3) 0.054(2) 0.080(3) -0.006(2) 0.028(2) 0.005(2)
C97 0.079(3) 0.053(2) 0.087(3) -0.003(2) 0.021(2) 0.003(2)
C98 0.078(3) 0.050(2) 0.084(3) 0.0018(19) 0.031(2) 0.007(2)
C99 0.091(4) 0.055(2) 0.098(4) -0.003(2) 0.025(3) 0.016(3)
C100 0.081(3) 0.0438(19) 0.077(3) 0.0104(18) 0.038(2) 0.0033(18)
C101 0.078(3) 0.057(2) 0.075(3) 0.0107(19) 0.037(2) 0.000(2)
C102 0.075(3) 0.065(3) 0.087(3) 0.017(2) 0.036(2) 0.001(2)
C103 0.087(3) 0.054(2) 0.079(3) 0.0156(19) 0.045(2) 0.011(2)
C104 0.083(3) 0.066(2) 0.075(3) 0.008(2) 0.040(2) 0.007(2)
C105 0.075(3) 0.063(2) 0.073(3) 0.009(2) 0.036(2) 0.004(2)
C106 0.077(3) 0.065(3) 0.088(4) 0.019(2) 0.043(3) 0.008(2)
C107 0.078(3) 0.041(2) 0.081(3) 0.0038(18) 0.037(2) -0.0046(18)
C108 0.082(3) 0.048(2) 0.117(4) 0.019(2) 0.040(3) -0.001(2)
C109 0.083(3) 0.059(3) 0.103(4) 0.018(2) 0.040(3) -0.003(2)
C110 0.082(3) 0.044(2) 0.085(3) 0.0062(19) 0.035(2) -0.008(2)
C111 0.094(4) 0.049(2) 0.110(4) 0.019(2) 0.033(3) -0.007(2)
C112 0.081(3) 0.052(2) 0.095(3) 0.014(2) 0.025(2) -0.009(2)
C113 0.081(3) 0.052(2) 0.094(3) 0.010(2) 0.030(3) -0.005(2)
C114 0.080(3) 0.0389(19) 0.082(3) 0.0028(18) 0.038(2) -0.0060(19)
C115 0.084(3) 0.048(2) 0.089(3) 0.002(2) 0.036(2) 0.003(2)
C116 0.084(3) 0.047(2) 0.089(3) 0.001(2) 0.030(2) -0.003(2)
C117 0.093(3) 0.045(2) 0.094(4) 0.000(2) 0.035(3) 0.003(2)
C118 0.095(3) 0.055(2) 0.095(4) -0.003(2) 0.034(3) 0.011(2)
C119 0.087(3) 0.051(2) 0.090(3) -0.002(2) 0.026(3) 0.003(2)
C120 0.109(4) 0.052(2) 0.094(4) -0.005(2) 0.034(3) 0.005(3)
C121 0.102(4) 0.087(4) 0.116(5) 0.020(3) 0.038(4) 0.013(3)
C122 0.118(5) 0.081(3) 0.117(5) 0.010(3) 0.053(4) 0.001(3)
C123 0.113(5) 0.098(4) 0.143(6) 0.009(4) 0.049(4) 0.004(4)
C124 0.118(6) 0.096(5) 0.168(8) 0.022(5) 0.046(5) -0.005(4)
C125 0.146(8) 0.173(9) 0.255(13) 0.122(9) 0.032(8) -0.019(7)
C126 0.135(6) 0.128(6) 0.172(8) 0.060(5) 0.027(5) -0.017(5)
C127 0.120(5) 0.077(3) 0.110(5) 0.013(3) 0.051(4) 0.012(3)
C128 0.138(6) 0.097(4) 0.119(5) 0.003(3) 0.042(4) -0.023(4)
C129 0.105(4) 0.075(3) 0.115(5) 0.018(3) 0.042(4) 0.011(3)
C130 0.104(5) 0.100(4) 0.144(7) 0.035(4) 0.047(4) 0.007(3)
C131 0.120(5) 0.117(5) 0.109(6) 0.019(4) 0.034(4) 0.002(4)
C132 0.143(7) 0.122(5) 0.112(6) 0.009(4) 0.026(5) 0.013(5)
C133 0.118(6) 0.160(7) 0.112(6) 0.026(5) 0.041(4) 0.007(5)
C134 0.120(5) 0.100(4) 0.118(6) 0.011(4) 0.034(4) 0.010(4)
C135 0.119(5) 0.084(4) 0.113(5) 0.013(3) 0.049(4) 0.017(3)
C136 0.145(6) 0.142(6) 0.100(5) -0.008(4) 0.035(4) 0.026(5)
C137 0.118(5) 0.087(4) 0.116(5) 0.011(3) 0.007(4) 0.025(3)
C138 0.139(6) 0.108(5) 0.117(5) 0.008(4) 0.029(4) 0.031(5)
C139 0.170(8) 0.094(5) 0.132(7) 0.009(4) -0.012(6) 0.027(5)
C140 0.182(8) 0.092(5) 0.141(7) 0.028(5) 0.034(6) 0.017(5)
C141 0.157(7) 0.116(6) 0.148(7) 0.027(5) 0.051(5) 0.011(5)
C142 0.133(5) 0.095(4) 0.112(5) 0.013(3) 0.051(4) 0.018(4)
C143 0.125(5) 0.101(4) 0.109(5) 0.021(4) 0.044(4) 0.026(4)
C144 0.129(6) 0.096(4) 0.161(7) 0.028(4) 0.017(5) -0.006(4)
C145 0.151(8) 0.082(4) 0.137(8) 0.019(4) 0.046(6) 0.015(4)
C146 0.203(10) 0.099(5) 0.153(9) 0.011(5) 0.053(7) 0.017(6)
C147 0.265(16) 0.106(6) 0.186(11) -0.001(6) 0.104(12) 0.018(9)
C148 0.258(15) 0.128(8) 0.220(14) 0.074(8) 0.150(13) 0.050(9)
C149 0.226(12) 0.142(8) 0.252(15) 0.108(9) 0.127(11) 0.068(8)
C150 0.170(9) 0.117(6) 0.172(9) 0.043(6) 0.026(8) 0.027(6)
C151 0.242(15) 0.096(5) 0.122(8) 0.015(4) 0.035(9) 0.014(7)
C152 0.284(15) 0.190(10) 0.38(2) 0.157(12) 0.240(15) 0.131(11)
C153 0.129(7) 0.231(12) 0.200(10) 0.107(9) 0.032(7) 0.019(7)
C154 0.183(8) 0.113(5) 0.161(7) 0.028(5) 0.087(6) 0.025(5)
C155 0.139(6) 0.107(5) 0.124(7) 0.030(5) 0.048(5) 0.008(4)
C156 0.144(8) 0.215(12) 0.225(12) 0.081(9) 0.015(8) 0.024(8)
C157 0.232(13) 0.189(11) 0.219(13) -0.028(9) 0.092(10) 0.047(9)
C158 0.132(7) 0.103(5) 0.195(9) 0.044(5) 0.045(7) 0.015(5)
C159 0.102(4) 0.078(3) 0.100(4) 0.017(3) 0.031(3) -0.007(3)
C160 0.122(5) 0.082(3) 0.098(4) 0.000(3) 0.046(4) 0.000(3)
C161 0.121(5) 0.111(5) 0.100(5) 0.030(4) 0.029(4) -0.005(4)
C162 0.127(5) 0.095(4) 0.110(5) 0.026(4) 0.033(4) 0.014(4)
C163 0.145(6) 0.075(4) 0.143(6) 0.032(4) 0.040(5) 0.021(4)
C164 0.130(5) 0.068(3) 0.098(4) 0.000(3) 0.027(4) 0.005(3)
C165 0.126(5) 0.082(4) 0.094(4) 0.004(3) 0.035(4) -0.010(4)
C166 0.154(7) 0.129(6) 0.126(6) 0.033(4) 0.030(5) 0.016(5)

loop_
_atom_type_symbol
_atom_type_description
_atom_type_scat_dispersion_real
_atom_type_scat_dispersion_imag
_atom_type_scat_source
C C 0.0000 0.0000
;
International Tables for Crystallography
(Vol. C, Tables 4.2.6.8 and 6.1.1.4)
;
H H 0.0000 0.0000
;
International Tables for Crystallography
(Vol. C, Table 6.1.1.4)
;
O O 0.0000 0.0000
;
International Tables for Crystallography
(Vol. C, Tables 4.2.6.8 and 6.1.1.4)
;
N N 0.0000 0.0000
;
International Tables for Crystallography
(Vol. C, Tables 4.2.6.8 and 6.1.1.4)
;

loop_
_geom_angle_atom_site_label_1
_geom_angle_atom_site_label_2
_geom_angle_atom_site_label_3
_geom_angle
_geom_angle_site_symmetry_1
_geom_angle_site_symmetry_3
C25 O1 H1O 109.5 . .
C32 O4 H4O 109.5 . .
C39 O5 H5O 109.5 . .
C46 O7 H7O 109.5 . .
C53 O9 H9O 109.5 . .
C60 O12 H12O 109.5 . .
C85 O13 H13O 109.5 . .
C92 O15 H15O 109.5 . .
C99 O18 H18O 109.5 . .
C106 O20 H20O 109.5 . .
C113 O21 H21O 109.5 . .
C120 O23 H23O 109.5 . .
C135 O26 C136 116.5(5) . .
C127 O28 C128 114.0(5) . .
C143 O30 C144 118.9(6) . .
C165 O32 C166 117.7(6) . .
C151 O36 C152 112.9(12) . .
C155 N1 C154 120.2(8) . .
C155 N1 C153 122.6(9) . .
C154 N1 C153 117.2(8) . .
C158 N2 C157 124.9(9) . .
C158 N2 C156 120.3(9) . .
C157 N2 C156 114.8(10) . .
C2 C1 C18 123.1(3) . .
C2 C1 H1 118.5 . .
C18 C1 H1 118.5 . .
C1 C2 C3 118.4(3) . .
C1 C2 C19 118.0(3) . .
C3 C2 C19 123.6(3) . .
C4 C3 C2 119.4(3) . .
C4 C3 C26 117.7(3) . .
C2 C3 C26 122.6(3) . .
C3 C4 C5 122.8(3) . .
C3 C4 H4 118.6 . .
C5 C4 H4 118.6 . .
C4 C5 C18 117.9(3) . .
C4 C5 C6 122.3(3) . .
C18 C5 C6 119.7(3) . .
C11 C6 C7 117.3(3) . .
C11 C6 C5 120.9(3) . .
C7 C6 C5 121.8(3) . .
C8 C7 C6 123.2(4) . .
C8 C7 H7 118.4 . .
C6 C7 H7 118.4 . .
C7 C8 C9 119.2(3) . .
C7 C8 C33 119.9(3) . .
C9 C8 C33 120.8(3) . .
C10 C9 C8 118.0(3) . .
C10 C9 C40 118.8(3) . .
C8 C9 C40 123.1(3) . .
C9 C10 C11 123.7(4) . .
C9 C10 H10 118.2 . .
C11 C10 H10 118.2 . .
C10 C11 C6 118.6(3) . .
C10 C11 C12 122.5(3) . .
C6 C11 C12 118.9(3) . .
C13 C12 C17 118.8(3) . .
C13 C12 C11 121.0(3) . .
C17 C12 C11 120.1(3) . .
C14 C13 C12 123.1(4) . .
C14 C13 H13 118.5 . .
C12 C13 H13 118.5 . .
C13 C14 C15 118.6(4) . .
C13 C14 C47 117.9(4) . .
C15 C14 C47 123.4(3) . .
C16 C15 C14 118.5(3) . .
C16 C15 C54 117.6(4) . .
C14 C15 C54 123.8(4) . .
C15 C16 C17 123.2(4) . .
C15 C16 H16 118.4 . .
C17 C16 H16 118.4 . .
C16 C17 C12 117.6(3) . .
C16 C17 C18 122.2(3) . .
C12 C17 C18 120.1(3) . .
C1 C18 C5 118.4(3) . .
C1 C18 C17 122.1(3) . .
C5 C18 C17 119.5(3) . .
C20 C19 C24 118.8(4) . .
C20 C19 C2 119.7(4) . .
C24 C19 C2 121.5(4) . .
C21 C20 C19 120.6(5) . .
C21 C20 H20 119.7 . .
C19 C20 H20 119.7 . .
C22 C21 C20 121.0(5) . .
C22 C21 H21 119.5 . .
C20 C21 H21 119.5 . .
C21 C22 C23 119.7(5) . .
C21 C22 C25 120.4(6) . .
C23 C22 C25 119.6(6) . .
C24 C23 C22 118.9(5) . .
C24 C23 H23 120.5 . .
C22 C23 H23 120.5 . .
C19 C24 C23 121.0(4) . .
C19 C24 H24 119.5 . .
C23 C24 H24 119.5 . .
O2 C25 O1 119.6(6) . .
O2 C25 C22 123.0(6) . .
O1 C25 C22 115.8(6) . .
C27 C26 C31 119.3(4) . .
C27 C26 C3 120.6(4) . .
C31 C26 C3 120.0(4) . .
C26 C27 C28 120.7(4) . .
C26 C27 H27 119.7 . .
C28 C27 H27 119.7 . .
C29 C28 C27 119.8(5) . .
C29 C28 H28 120.1 . .
C27 C28 H28 120.1 . .
C28 C29 C30 120.1(4) . .
C28 C29 C32 119.0(5) . .
C30 C29 C32 120.9(5) . .
C29 C30 C31 120.0(5) . .
C29 C30 H30 120.0 . .
C31 C30 H30 120.0 . .
C30 C31 C26 120.2(5) . .
C30 C31 H31 119.9 . .
C26 C31 H31 119.9 . .
O3 C32 O4 122.7(4) . .
O3 C32 C29 119.2(5) . .
O4 C32 C29 118.1(5) . .
C38 C33 C34 118.8(4) . .
C38 C33 C8 120.2(4) . .
C34 C33 C8 120.9(4) . .
C35 C34 C33 121.1(5) . .
C35 C34 H34 119.4 . .
C33 C34 H34 119.5 . .
C36 C35 C34 120.4(5) . .
C36 C35 H35 119.8 . .
C34 C35 H35 119.8 . .
C35 C36 C37 118.9(5) . .
C35 C36 C39 121.0(7) . .
C37 C36 C39 120.1(7) . .
C38 C37 C36 119.9(6) . .
C38 C37 H37 120.0 . .
C36 C37 H37 120.0 . .
C33 C38 C37 120.7(5) . .
C33 C38 H38 119.6 . .
C37 C38 H38 119.6 . .
O6 C39 O5 124.6(7) . .
O6 C39 C36 120.7(9) . .
O5 C39 C36 114.2(8) . .
C45 C40 C41 118.5(4) . .
C45 C40 C9 120.8(4) . .
C41 C40 C9 120.6(4) . .
C42 C41 C40 120.7(4) . .
C42 C41 H41 119.6 . .
C40 C41 H41 119.6 . .
C41 C42 C43 119.9(4) . .
C41 C42 H42 120.1 . .
C43 C42 H42 120.1 . .
C44 C43 C42 119.8(4) . .
C44 C43 C46 121.2(5) . .
C42 C43 C46 118.9(4) . .
C43 C44 C45 120.7(5) . .
C43 C44 H44 119.7 . .
C45 C44 H44 119.7 . .
C44 C45 C40 120.4(4) . .
C44 C45 H45 119.8 . .
C40 C45 H45 119.8 . .
O8 C46 O7 122.0(4) . .
O8 C46 C43 121.3(5) . .
O7 C46 C43 116.7(5) . .
C52 C47 C48 118.0(4) . .
C52 C47 C14 121.7(4) . .
C48 C47 C14 120.3(4) . .
C49 C48 C47 119.7(5) . .
C49 C48 H48 120.2 . .
C47 C48 H48 120.2 . .
C48 C49 C50 121.8(5) . .
C48 C49 H49 119.1 . .
C50 C49 H49 119.1 . .
C51 C50 C49 118.9(4) . .
C51 C50 C53 122.1(5) . .
C49 C50 C53 119.0(5) . .
C50 C51 C52 120.6(5) . .
C50 C51 H51 119.7 . .
C52 C51 H51 119.7 . .
C51 C52 C47 120.9(5) . .
C51 C52 H52 119.5 . .
C47 C52 H52 119.5 . .
O10 C53 O9 124.7(5) . .
O10 C53 C50 119.3(6) . .
O9 C53 C50 116.0(6) . .
C59 C54 C55 118.2(4) . .
C59 C54 C15 121.4(5) . .
C55 C54 C15 120.3(4) . .
C56 C55 C54 121.8(5) . .
C56 C55 H55 119.1 . .
C54 C55 H55 119.1 . .
C55 C56 C57 119.5(5) . .
C55 C56 H56 120.3 . .
C57 C56 H56 120.3 . .
C58 C57 C56 119.3(4) . .
C58 C57 C60 121.1(6) . .
C56 C57 C60 119.6(6) . .
C57 C58 C59 121.3(5) . .
C57 C58 H58 119.3 . .
C59 C58 H58 119.3 . .
C54 C59 C58 119.8(5) . .
C54 C59 H59 120.1 . .
C58 C59 H59 120.1 . .
O11 C60 O12 121.8(6) . .
O11 C60 C57 122.4(7) . .
O12 C60 C57 115.9(6) . .
C62 C61 C78 123.1(3) . .
C62 C61 H61 118.4 . .
C78 C61 H61 118.4 . .
C61 C62 C63 118.6(4) . .
C61 C62 C79 119.0(3) . .
C63 C62 C79 122.4(3) . .
C64 C63 C62 119.1(3) . .
C64 C63 C86 117.7(3) . .
C62 C63 C86 123.0(4) . .
C63 C64 C65 123.9(4) . .
C63 C64 H64 118.1 . .
C65 C64 H64 118.1 . .
C64 C65 C78 116.8(3) . .
C64 C65 C66 122.9(3) . .
C78 C65 C66 120.3(3) . .
C67 C66 C71 117.7(3) . .
C67 C66 C65 121.5(3) . .
C71 C66 C65 120.8(3) . .
C68 C67 C66 123.7(3) . .
C68 C67 H67 118.2 . .
C66 C67 H67 118.2 . .
C67 C68 C69 118.6(3) . .
C67 C68 C93 118.3(3) . .
C69 C68 C93 123.1(3) . .
C70 C69 C68 117.8(3) . .
C70 C69 C100 120.4(3) . .
C68 C69 C100 121.7(3) . .
C69 C70 C71 124.0(3) . .
C69 C70 H70 118.0 . .
C71 C70 H70 118.0 . .
C70 C71 C66 118.1(3) . .
C70 C71 C72 123.3(3) . .
C66 C71 C72 118.5(3) . .
C77 C72 C73 118.9(3) . .
C77 C72 C71 120.2(3) . .
C73 C72 C71 120.9(3) . .
C74 C73 C72 122.3(4) . .
C74 C73 H73 118.9 . .
C72 C73 H73 118.9 . .
C73 C74 C75 119.2(3) . .
C73 C74 C107 119.7(4) . .
C75 C74 C107 121.1(3) . .
C76 C75 C74 117.9(3) . .
C76 C75 C114 118.3(4) . .
C74 C75 C114 123.6(3) . .
C77 C76 C75 123.8(4) . .
C77 C76 H76 118.1 . .
C75 C76 H76 118.1 . .
C76 C77 C72 118.0(3) . .
C76 C77 C78 121.2(3) . .
C72 C77 C78 120.7(3) . .
C61 C78 C65 118.5(3) . .
C61 C78 C77 122.6(3) . .
C65 C78 C77 118.8(3) . .
C84 C79 C80 118.2(4) . .
C84 C79 C62 121.3(4) . .
C80 C79 C62 120.4(4) . .
C81 C80 C79 120.4(5) . .
C81 C80 H80 119.8 . .
C79 C80 H80 119.8 . .
C82 C81 C80 121.0(4) . .
C82 C81 H81 119.5 . .
C80 C81 H81 119.5 . .
C81 C82 C83 118.7(4) . .
C81 C82 C85 119.7(5) . .
C83 C82 C85 121.5(5) . .
C82 C83 C84 120.3(5) . .
C82 C83 H83 119.8 . .
C84 C83 H83 119.8 . .
C79 C84 C83 121.3(4) . .
C79 C84 H84 119.4 . .
C83 C84 H84 119.4 . .
O14 C85 O13 121.3(4) . .
O14 C85 C82 123.0(5) . .
O13 C85 C82 115.7(5) . .
C87 C86 C91 117.9(4) . .
C87 C86 C63 121.7(4) . .
C91 C86 C63 120.1(4) . .
C88 C87 C86 121.8(4) . .
C88 C87 H87 119.1 . .
C86 C87 H87 119.1 . .
C87 C88 C89 120.7(5) . .
C87 C88 H88 119.6 . .
C89 C88 H88 119.6 . .
C90 C89 C88 118.2(4) . .
C90 C89 C92 122.5(4) . .
C88 C89 C92 119.2(4) . .
C89 C90 C91 121.5(4) . .
C89 C90 H90 119.2 . .
C91 C90 H90 119.2 . .
C90 C91 C86 119.8(4) . .
C90 C91 H91 120.1 . .
C86 C91 H91 120.1 . .
O16 C92 O15 123.4(4) . .
O16 C92 C89 121.9(5) . .
O15 C92 C89 114.7(5) . .
C94 C93 C98 118.7(4) . .
C94 C93 C68 120.8(4) . .
C98 C93 C68 120.3(4) . .
C93 C94 C95 120.0(4) . .
C93 C94 H94 120.0 . .
C95 C94 H94 120.0 . .
C96 C95 C94 120.7(5) . .
C96 C95 H95 119.7 . .
C94 C95 H95 119.7 . .
C97 C96 C95 119.0(4) . .
C97 C96 C99 119.6(4) . .
C95 C96 C99 121.4(5) . .
C98 C97 C96 121.2(4) . .
C98 C97 H97 119.4 . .
C96 C97 H97 119.4 . .
C97 C98 C93 120.3(5) . .
C97 C98 H98 119.8 . .
C93 C98 H98 119.8 . .
O17 C99 O18 122.4(4) . .
O17 C99 C96 121.2(5) . .
O18 C99 C96 116.4(5) . .
C101 C100 C105 118.4(4) . .
C101 C100 C69 120.2(4) . .
C105 C100 C69 121.4(4) . .
C102 C101 C100 120.5(4) . .
C102 C101 H101 119.7 . .
C100 C101 H101 119.7 . .
C101 C102 C103 121.0(4) . .
C101 C102 H102 119.5 . .
C103 C102 H102 119.5 . .
C104 C103 C102 118.2(4) . .
C104 C103 C106 121.3(4) . .
C102 C103 C106 120.4(4) . .
C105 C104 C103 120.3(4) . .
C105 C104 H104 119.8 . .
C103 C104 H104 119.8 . .
C104 C105 C100 121.4(4) . .
C104 C105 H105 119.3 . .
C100 C105 H105 119.3 . .
O19 C106 O20 123.4(4) . .
O19 C106 C103 120.8(5) . .
O20 C106 C103 115.9(4) . .
C108 C107 C112 118.0(4) . .
C108 C107 C74 121.5(4) . .
C112 C107 C74 120.5(4) . .
C107 C108 C109 121.3(5) . .
C107 C108 H108 119.4 . .
C109 C108 H108 119.4 . .
C110 C109 C108 120.0(5) . .
C110 C109 H109 120.0 . .
C108 C109 H109 120.0 . .
C109 C110 C111 118.5(4) . .
C109 C110 C113 121.6(5) . .
C111 C110 C113 119.8(5) . .
C112 C111 C110 121.1(5) . .
C112 C111 H111 119.4 . .
C110 C111 H111 119.4 . .
C111 C112 C107 121.0(5) . .
C111 C112 H112 119.5 . .
C107 C112 H112 119.5 . .
O22 C113 O21 123.5(4) . .
O22 C113 C110 121.4(5) . .
O21 C113 C110 115.1(5) . .
C119 C114 C115 118.8(4) . .
C119 C114 C75 121.6(4) . .
C115 C114 C75 119.6(4) . .
C116 C115 C114 120.4(5) . .
C116 C115 H115 119.8 . .
C114 C115 H115 119.8 . .
C115 C116 C117 120.9(5) . .
C115 C116 H116 119.6 . .
C117 C116 H116 119.6 . .
C116 C117 C118 119.9(4) . .
C116 C117 C120 120.1(5) . .
C118 C117 C120 120.0(5) . .
C117 C118 C119 119.3(5) . .
C117 C118 H118 120.4 . .
C119 C118 H118 120.4 . .
C114 C119 C118 120.7(5) . .
C114 C119 H119 119.7 . .
C118 C119 H119 119.7 . .
O24 C120 O23 122.8(4) . .
O24 C120 C117 119.7(5) . .
O23 C120 C117 117.5(6) . .
C126 C121 C122 118.7(6) . .
C126 C121 C127 118.5(7) . .
C122 C121 C127 122.8(6) . .
C123 C122 C121 121.0(7) . .
C123 C122 H122 119.5 . .
C121 C122 H122 119.5 . .
C122 C123 C124 120.9(8) . .
C122 C123 H123 119.5 . .
C124 C123 H123 119.5 . .
C125 C124 C123 118.7(8) . .
C125 C124 H124 120.7 . .
C123 C124 H124 120.7 . .
C124 C125 C126 123.6(8) . .
C124 C125 H125 118.2 . .
C126 C125 H125 118.2 . .
C121 C126 C125 116.7(8) . .
C121 C126 H126 121.7 . .
C125 C126 H126 121.7 . .
O27 C127 O28 123.3(6) . .
O27 C127 C121 124.5(6) . .
O28 C127 C121 112.1(7) . .
O28 C128 H12A 109.5 . .
O28 C128 H12B 109.5 . .
H12A C128 H12B 109.5 . .
O28 C128 H12C 109.5 . .
H12A C128 H12C 109.5 . .
H12B C128 H12C 109.5 . .
C134 C129 C130 117.6(6) . .
C134 C129 C135 123.1(6) . .
C130 C129 C135 119.3(6) . .
C131 C130 C129 120.5(6) . .
C131 C130 H130 119.7 . .
C129 C130 H130 119.7 . .
C130 C131 C132 120.4(7) . .
C130 C131 H131 119.8 . .
C132 C131 H131 119.8 . .
C133 C132 C131 121.4(7) . .
C133 C132 H132 119.3 . .
C131 C132 H132 119.3 . .
C132 C133 C134 119.0(7) . .
C132 C133 H133 120.5 . .
C134 C133 H133 120.5 . .
C129 C134 C133 121.1(7) . .
C129 C134 H134 119.5 . .
C133 C134 H134 119.5 . .
O25 C135 O26 122.6(7) . .
O25 C135 C129 125.4(7) . .
O26 C135 C129 112.0(6) . .
O26 C136 H13A 109.5 . .
O26 C136 H13B 109.5 . .
H13A C136 H13B 109.5 . .
O26 C136 H13C 109.5 . .
H13A C136 H13C 109.5 . .
H13B C136 H13C 109.5 . .
C142 C137 C138 118.5(7) . .
C142 C137 C143 121.5(6) . .
C138 C137 C143 119.9(7) . .
C139 C138 C137 121.5(8) . .
C139 C138 H138 119.3 . .
C137 C138 H138 119.3 . .
C138 C139 C140 118.9(8) . .
C138 C139 H139 120.6 . .
C140 C139 H139 120.6 . .
C141 C140 C139 121.7(8) . .
C141 C140 H140 119.1 . .
C139 C140 H140 119.1 . .
C140 C141 C142 120.8(9) . .
C140 C141 H141 119.6 . .
C142 C141 H141 119.6 . .
C137 C142 C141 118.4(7) . .
C137 C142 H142 120.8 . .
C141 C142 H142 120.8 . .
O29 C143 O30 120.1(6) . .
O29 C143 C137 124.8(7) . .
O30 C143 C137 115.1(6) . .
O30 C144 H14A 109.5 . .
O30 C144 H14B 109.5 . .
H14A C144 H14B 109.5 . .
O30 C144 H14C 109.5 . .
H14A C144 H14C 109.5 . .
H14B C144 H14C 109.5 . .
C150 C145 C146 119.1(11) . .
C150 C145 C151 123.9(11) . .
C146 C145 C151 117.0(11) . .
C147 C146 C145 120.9(12) . .
C147 C146 H146 119.5 . .
C145 C146 H146 119.5 . .
C146 C147 C148 120.9(13) . .
C146 C147 H147 119.6 . .
C148 C147 H147 119.6 . .
C149 C148 C147 115.0(13) . .
C149 C148 H148 122.5 . .
C147 C148 H148 122.5 . .
C148 C149 C150 127.5(15) . .
C148 C149 H149 116.2 . .
C150 C149 H149 116.2 . .
C145 C150 C149 116.4(12) . .
C145 C150 H150 121.8 . .
C149 C150 H150 121.8 . .
O35 C151 O36 116.7(14) . .
O35 C151 C145 130.9(11) . .
O36 C151 C145 112.4(12) . .
O36 C152 H15A 109.5 . .
O36 C152 H15B 109.5 . .
H15A C152 H15B 109.5 . .
O36 C152 H15C 109.5 . .
H15A C152 H15C 109.5 . .
H15B C152 H15C 109.5 . .
N1 C153 H15D 109.5 . .
N1 C153 H15E 109.5 . .
H15D C153 H15E 109.5 . .
N1 C153 H15F 109.5 . .
H15D C153 H15F 109.5 . .
H15E C153 H15F 109.5 . .
N1 C154 H15G 109.5 . .
N1 C154 H15H 109.5 . .
H15G C154 H15H 109.5 . .
N1 C154 H15I 109.5 . .
H15G C154 H15I 109.5 . .
H15H C154 H15I 109.5 . .
O33 C155 N1 125.8(9) . .
O33 C155 H155 117.1 . .
N1 C155 H155 117.1 . .
N2 C156 H15J 109.5 . .
N2 C156 H15K 109.5 . .
H15J C156 H15K 109.5 . .
N2 C156 H15L 109.5 . .
H15J C156 H15L 109.5 . .
H15K C156 H15L 109.5 . .
N2 C157 H15M 109.5 . .
N2 C157 H15N 109.5 . .
H15M C157 H15N 109.5 . .
N2 C157 H15P 109.5 . .
H15M C157 H15P 109.5 . .
H15N C157 H15P 109.5 . .
O34 C158 N2 124.0(10) . .
O34 C158 H158 118.0 . .
N2 C158 H158 118.0 . .
C164 C159 C160 117.9(7) . .
C164 C159 C165 118.5(6) . .
C160 C159 C165 123.6(6) . .
C161 C160 C159 120.6(7) . .
C161 C160 H160 119.7 . .
C159 C160 H160 119.7 . .
C162 C161 C160 119.9(7) . .
C162 C161 H161 120.0 . .
C160 C161 H161 120.0 . .
C161 C162 C163 119.4(8) . .
C161 C162 H162 120.3 . .
C163 C162 H162 120.3 . .
C164 C163 C162 121.1(7) . .
C164 C163 H163 119.5 . .
C162 C163 H163 119.5 . .
C163 C164 C159 121.1(6) . .
C163 C164 H164 119.4 . .
C159 C164 H164 119.4 . .
O31 C165 O32 122.0(8) . .
O31 C165 C159 125.2(7) . .
O32 C165 C159 112.7(6) . .
O32 C166 H16A 109.5 . .
O32 C166 H16B 109.5 . .
H16A C166 H16B 109.5 . .
O32 C166 H16C 109.5 . .
H16A C166 H16C 109.5 . .
H16B C166 H16C 109.5 . .

loop_
_geom_bond_atom_site_label_1
_geom_bond_atom_site_label_2
_geom_bond_distance
_geom_bond_site_symmetry_2
O1 C25 1.240(9) .
O1 H1O 0.8200 .
O2 C25 1.216(7) .
O3 C32 1.249(7) .
O4 C32 1.278(6) .
O4 H4O 0.8200 .
O5 C39 1.246(12) .
O5 H5O 0.8200 .
O6 C39 1.209(11) .
O7 C46 1.284(6) .
O7 H7O 0.8200 .
O8 C46 1.249(6) .
O9 C53 1.279(7) .
O9 H9O 0.8200 .
O10 C53 1.253(7) .
O11 C60 1.201(9) .
O12 C60 1.283(9) .
O12 H12O 0.8200 .
O13 C85 1.314(6) .
O13 H13O 0.8200 .
O14 C85 1.244(6) .
O15 C92 1.298(6) .
O15 H15O 0.8200 .
O16 C92 1.220(6) .
O17 C99 1.230(6) .
O18 C99 1.279(6) .
O18 H18O 0.8200 .
O19 C106 1.241(6) .
O20 C106 1.280(6) .
O20 H20O 0.8200 .
O21 C113 1.309(6) .
O21 H21O 0.8200 .
O22 C113 1.234(6) .
O23 C120 1.289(7) .
O23 H23O 0.8200 .
O24 C120 1.278(7) .
O25 C135 1.194(7) .
O26 C135 1.332(8) .
O26 C136 1.433(8) .
O27 C127 1.183(8) .
O28 C127 1.331(8) .
O28 C128 1.442(7) .
O29 C143 1.232(8) .
O30 C143 1.347(8) .
O30 C144 1.449(8) .
O31 C165 1.202(7) .
O32 C165 1.345(8) .
O32 C166 1.443(9) .
O33 C155 1.218(9) .
O34 C158 1.245(10) .
O35 C151 1.222(14) .
O36 C151 1.391(12) .
O36 C152 1.441(11) .
N1 C155 1.321(9) .
N1 C154 1.396(9) .
N1 C153 1.435(11) .
N2 C158 1.324(11) .
N2 C157 1.391(12) .
N2 C156 1.419(11) .
C1 C2 1.386(6) .
C1 C18 1.405(5) .
C1 H1 0.9300 .
C2 C3 1.402(5) .
C2 C19 1.488(6) .
C3 C4 1.391(6) .
C3 C26 1.502(5) .
C4 C5 1.400(6) .
C4 H4 0.9300 .
C5 C18 1.420(5) .
C5 C6 1.454(6) .
C6 C11 1.410(5) .
C6 C7 1.419(5) .
C7 C8 1.368(6) .
C7 H7 0.9300 .
C8 C9 1.408(6) .
C8 C33 1.505(5) .
C9 C10 1.385(5) .
C9 C40 1.481(6) .
C10 C11 1.389(5) .
C10 H10 0.9300 .
C11 C12 1.478(5) .
C12 C13 1.401(6) .
C12 C17 1.401(6) .
C13 C14 1.370(5) .
C13 H13 0.9300 .
C14 C15 1.407(6) .
C14 C47 1.488(6) .
C15 C16 1.387(6) .
C15 C54 1.491(5) .
C16 C17 1.398(5) .
C16 H16 0.9300 .
C17 C18 1.469(5) .
C19 C20 1.385(7) .
C19 C24 1.390(7) .
C20 C21 1.379(7) .
C20 H20 0.9300 .
C21 C22 1.371(8) .
C21 H21 0.9300 .
C22 C23 1.402(8) .
C22 C25 1.471(8) .
C23 C24 1.394(6) .
C23 H23 0.9300 .
C24 H24 0.9300 .
C26 C27 1.357(7) .
C26 C31 1.399(7) .
C27 C28 1.403(6) .
C27 H27 0.9300 .
C28 C29 1.374(7) .
C28 H28 0.9300 .
C29 C30 1.374(7) .
C29 C32 1.475(6) .
C30 C31 1.388(6) .
C30 H30 0.9300 .
C31 H31 0.9300 .
C33 C38 1.363(7) .
C33 C34 1.381(7) .
C34 C35 1.377(6) .
C34 H34 0.9300 .
C35 C36 1.362(9) .
C35 H35 0.9300 .
C36 C37 1.401(10) .
C36 C39 1.489(8) .
C37 C38 1.384(7) .
C37 H37 0.9300 .
C38 H38 0.9300 .
C40 C45 1.387(7) .
C40 C41 1.408(7) .
C41 C42 1.374(6) .
C41 H41 0.9300 .
C42 C43 1.393(7) .
C42 H42 0.9300 .
C43 C44 1.374(7) .
C43 C46 1.466(6) .
C44 C45 1.383(6) .
C44 H44 0.9300 .
C45 H45 0.9300 .
C47 C52 1.401(7) .
C47 C48 1.424(7) .
C48 C49 1.370(7) .
C48 H48 0.9300 .
C49 C50 1.391(7) .
C49 H49 0.9300 .
C50 C51 1.383(7) .
C50 C53 1.484(7) .
C51 C52 1.386(7) .
C51 H51 0.9300 .
C52 H52 0.9300 .
C54 C59 1.384(7) .
C54 C55 1.393(7) .
C55 C56 1.370(6) .
C55 H55 0.9300 .
C56 C57 1.397(8) .
C56 H56 0.9300 .
C57 C58 1.359(8) .
C57 C60 1.480(7) .
C58 C59 1.397(6) .
C58 H58 0.9300 .
C59 H59 0.9300 .
C61 C62 1.386(5) .
C61 C78 1.398(5) .
C61 H61 0.9300 .
C62 C63 1.404(6) .
C62 C79 1.491(6) .
C63 C64 1.364(6) .
C63 C86 1.488(5) .
C64 C65 1.415(5) .
C64 H64 0.9300 .
C65 C78 1.426(5) .
C65 C66 1.439(6) .
C66 C67 1.404(5) .
C66 C71 1.418(5) .
C67 C68 1.383(6) .
C67 H67 0.9300 .
C68 C69 1.428(5) .
C68 C93 1.484(5) .
C69 C70 1.378(5) .
C69 C100 1.475(6) .
C70 C71 1.403(6) .
C70 H70 0.9300 .
C71 C72 1.477(5) .
C72 C77 1.396(6) .
C72 C73 1.418(5) .
C73 C74 1.381(6) .
C73 H73 0.9300 .
C74 C75 1.407(6) .
C74 C107 1.492(5) .
C75 C76 1.396(5) .
C75 C114 1.484(6) .
C76 C77 1.393(5) .
C76 H76 0.9300 .
C77 C78 1.460(5) .
C79 C84 1.369(7) .
C79 C80 1.400(7) .
C80 C81 1.384(6) .
C80 H80 0.9300 .
C81 C82 1.379(7) .
C81 H81 0.9300 .
C82 C83 1.383(7) .
C82 C85 1.456(7) .
C83 C84 1.392(7) .
C83 H83 0.9300 .
C84 H84 0.9300 .
C86 C87 1.386(6) .
C86 C91 1.407(6) .
C87 C88 1.362(6) .
C87 H87 0.9300 .
C88 C89 1.393(7) .
C88 H88 0.9300 .
C89 C90 1.381(7) .
C89 C92 1.481(6) .
C90 C91 1.383(5) .
C90 H90 0.9300 .
C91 H91 0.9300 .
C93 C94 1.391(6) .
C93 C98 1.413(6) .
C94 C95 1.401(6) .
C94 H94 0.9300 .
C95 C96 1.387(7) .
C95 H95 0.9300 .
C96 C97 1.385(7) .
C96 C99 1.477(6) .
C97 C98 1.372(6) .
C97 H97 0.9300 .
C98 H98 0.9300 .
C100 C101 1.389(6) .
C100 C105 1.394(6) .
C101 C102 1.370(6) .
C101 H101 0.9300 .
C102 C103 1.407(7) .
C102 H102 0.9300 .
C103 C104 1.388(7) .
C103 C106 1.466(6) .
C104 C105 1.373(6) .
C104 H104 0.9300 .
C105 H105 0.9300 .
C107 C108 1.376(7) .
C107 C112 1.390(7) .
C108 C109 1.391(6) .
C108 H108 0.9300 .
C109 C110 1.382(7) .
C109 H109 0.9300 .
C110 C111 1.385(7) .
C110 C113 1.473(6) .
C111 C112 1.367(6) .
C111 H111 0.9300 .
C112 H112 0.9300 .
C114 C119 1.383(7) .
C114 C115 1.402(7) .
C115 C116 1.364(6) .
C115 H115 0.9300 .
C116 C117 1.379(7) .
C116 H116 0.9300 .
C117 C118 1.389(7) .
C117 C120 1.478(6) .
C118 C119 1.397(6) .
C118 H118 0.9300 .
C119 H119 0.9300 .
C121 C126 1.388(10) .
C121 C122 1.401(9) .
C121 C127 1.480(9) .
C122 C123 1.361(8) .
C122 H122 0.9300 .
C123 C124 1.382(11) .
C123 H123 0.9300 .
C124 C125 1.306(12) .
C124 H124 0.9300 .
C125 C126 1.437(12) .
C125 H125 0.9300 .
C126 H126 0.9300 .
C128 H12A 0.9600 .
C128 H12B 0.9600 .
C128 H12C 0.9600 .
C129 C134 1.381(9) .
C129 C130 1.418(9) .
C129 C135 1.467(10) .
C130 C131 1.349(10) .
C130 H130 0.9300 .
C131 C132 1.371(10) .
C131 H131 0.9300 .
C132 C133 1.352(10) .
C132 H132 0.9300 .
C133 C134 1.396(10) .
C133 H133 0.9300 .
C134 H134 0.9300 .
C136 H13A 0.9600 .
C136 H13B 0.9600 .
C136 H13C 0.9600 .
C137 C142 1.381(10) .
C137 C138 1.384(9) .
C137 C143 1.448(10) .
C138 C139 1.356(11) .
C138 H138 0.9300 .
C139 C140 1.356(13) .
C139 H139 0.9300 .
C140 C141 1.317(11) .
C140 H140 0.9300 .
C141 C142 1.403(10) .
C141 H141 0.9300 .
C142 H142 0.9300 .
C144 H14A 0.9600 .
C144 H14B 0.9600 .
C144 H14C 0.9600 .
C145 C150 1.323(12) .
C145 C146 1.399(13) .
C145 C151 1.417(15) .
C146 C147 1.344(16) .
C146 H146 0.9300 .
C147 C148 1.413(17) .
C147 H147 0.9300 .
C148 C149 1.264(16) .
C148 H148 0.9300 .
C149 C150 1.423(15) .
C149 H149 0.9300 .
C150 H150 0.9300 .
C152 H15A 0.9600 .
C152 H15B 0.9600 .
C152 H15C 0.9600 .
C153 H15D 0.9600 .
C153 H15E 0.9600 .
C153 H15F 0.9600 .
C154 H15G 0.9600 .
C154 H15H 0.9600 .
C154 H15I 0.9600 .
C155 H155 0.9300 .
C156 H15J 0.9600 .
C156 H15K 0.9600 .
C156 H15L 0.9600 .
C157 H15M 0.9600 .
C157 H15N 0.9600 .
C157 H15P 0.9600 .
C158 H158 0.9300 .
C159 C164 1.389(9) .
C159 C160 1.391(9) .
C159 C165 1.437(9) .
C160 C161 1.374(9) .
C160 H160 0.9300 .
C161 C162 1.367(10) .
C161 H161 0.9300 .
C162 C163 1.382(10) .
C162 H162 0.9300 .
C163 C164 1.333(9) .
C163 H163 0.9300 .
C164 H164 0.9300 .
C166 H16A 0.9600 .
C166 H16B 0.9600 .
C166 H16C 0.9600 .

loop_
_geom_hbond_atom_site_label_D
_geom_hbond_atom_site_label_H
_geom_hbond_atom_site_label_A
_geom_hbond_site_symmetry_D
_geom_hbond_site_symmetry_H
_geom_hbond_site_symmetry_A
_geom_hbond_distance_DA
_geom_hbond_distance_DH
_geom_hbond_distance_HA
_geom_hbond_angle_DHA
_geom_hbond_publ_flag
O4 H4O O24 . . 2_687 2.639(5) 0.820 1.836 166.3 no
O7 H7O O19 . . 2_776 2.630(6) 0.820 1.834 163.3 no
O9 H9O O17 . . 2_666 2.641(5) 0.820 1.952 141.0 no
O12 H12O O6 . . 1_445 2.624(7) 0.820 1.831 162.3 no
O13 H13O O2 . . 2_577 2.691(7) 0.820 1.878 170.9 no
O15 H15O O22 . . 1_445 2.651(4) 0.820 1.833 175.0 no
O18 H18O O10 . . 2_666 2.661(5) 0.820 1.851 169.0 no
O20 H20O O8 . . 2_776 2.615(6) 0.820 1.816 164.0 no
O21 H21O O16 . . 1_665 2.640(5) 0.820 1.824 172.9 no
O23 H23O O3 . . 2_687 2.610(6) 0.820 1.809 165.1 no

loop_
_geom_torsion_atom_site_label_1
_geom_torsion_atom_site_label_2
_geom_torsion_atom_site_label_3
_geom_torsion_atom_site_label_4
_geom_torsion
_geom_torsion_site_symmetry_1
_geom_torsion_site_symmetry_2
_geom_torsion_site_symmetry_3
_geom_torsion_site_symmetry_4
C18 C1 C2 C3 0.0(8) . . . .
C18 C1 C2 C19 -177.9(4) . . . .
C1 C2 C3 C4 0.6(7) . . . .
C19 C2 C3 C4 178.4(5) . . . .
C1 C2 C3 C26 174.0(5) . . . .
C19 C2 C3 C26 -8.2(8) . . . .
C2 C3 C4 C5 0.4(7) . . . .
C26 C3 C4 C5 -173.3(5) . . . .
C3 C4 C5 C18 -2.0(7) . . . .
C3 C4 C5 C6 175.9(5) . . . .
C4 C5 C6 C11 176.5(5) . . . .
C18 C5 C6 C11 -5.6(7) . . . .
C4 C5 C6 C7 -7.0(7) . . . .
C18 C5 C6 C7 170.9(5) . . . .
C11 C6 C7 C8 -1.2(7) . . . .
C5 C6 C7 C8 -177.8(5) . . . .
C6 C7 C8 C9 0.5(7) . . . .
C6 C7 C8 C33 178.4(5) . . . .
C7 C8 C9 C10 0.7(7) . . . .
C33 C8 C9 C10 -177.2(4) . . . .
C7 C8 C9 C40 -175.2(5) . . . .
C33 C8 C9 C40 6.9(7) . . . .
C8 C9 C10 C11 -1.2(8) . . . .
C40 C9 C10 C11 174.9(5) . . . .
C9 C10 C11 C6 0.4(8) . . . .
C9 C10 C11 C12 -179.3(5) . . . .
C7 C6 C11 C10 0.7(7) . . . .
C5 C6 C11 C10 177.4(5) . . . .
C7 C6 C11 C12 -179.5(4) . . . .
C5 C6 C11 C12 -2.9(7) . . . .
C10 C11 C12 C13 7.3(7) . . . .
C6 C11 C12 C13 -172.5(5) . . . .
C10 C11 C12 C17 -171.4(5) . . . .
C6 C11 C12 C17 8.9(7) . . . .
C17 C12 C13 C14 0.8(8) . . . .
C11 C12 C13 C14 -177.9(5) . . . .
C12 C13 C14 C15 -0.3(8) . . . .
C12 C13 C14 C47 177.0(5) . . . .
C13 C14 C15 C16 1.3(7) . . . .
C47 C14 C15 C16 -175.8(5) . . . .
C13 C14 C15 C54 -177.1(5) . . . .
C47 C14 C15 C54 5.8(8) . . . .
C14 C15 C16 C17 -3.0(8) . . . .
C54 C15 C16 C17 175.5(5) . . . .
C15 C16 C17 C12 3.5(7) . . . .
C15 C16 C17 C18 -173.7(5) . . . .
C13 C12 C17 C16 -2.3(7) . . . .
C11 C12 C17 C16 176.4(4) . . . .
C13 C12 C17 C18 174.9(4) . . . .
C11 C12 C17 C18 -6.4(7) . . . .
C2 C1 C18 C5 -1.6(7) . . . .
C2 C1 C18 C17 174.7(5) . . . .
C4 C5 C18 C1 2.6(7) . . . .
C6 C5 C18 C1 -175.4(4) . . . .
C4 C5 C18 C17 -173.9(4) . . . .
C6 C5 C18 C17 8.1(7) . . . .
C16 C17 C18 C1 -1.3(7) . . . .
C12 C17 C18 C1 -178.5(4) . . . .
C16 C17 C18 C5 175.0(4) . . . .
C12 C17 C18 C5 -2.1(7) . . . .
C1 C2 C19 C20 -47.1(7) . . . .
C3 C2 C19 C20 135.1(5) . . . .
C1 C2 C19 C24 130.6(5) . . . .
C3 C2 C19 C24 -47.2(7) . . . .
C24 C19 C20 C21 -0.2(8) . . . .
C2 C19 C20 C21 177.5(6) . . . .
C19 C20 C21 C22 0.2(11) . . . .
C20 C21 C22 C23 -1.4(11) . . . .
C20 C21 C22 C25 -175.0(8) . . . .
C21 C22 C23 C24 2.6(9) . . . .
C25 C22 C23 C24 176.3(7) . . . .
C20 C19 C24 C23 1.5(7) . . . .
C2 C19 C24 C23 -176.2(4) . . . .
C22 C23 C24 C19 -2.7(7) . . . .
C21 C22 C25 O2 169.8(9) . . . .
C23 C22 C25 O2 -3.8(14) . . . .
C21 C22 C25 O1 -24.5(15) . . . .
C23 C22 C25 O1 161.9(12) . . . .
C4 C3 C26 C27 119.1(5) . . . .
C2 C3 C26 C27 -54.4(6) . . . .
C4 C3 C26 C31 -58.1(6) . . . .
C2 C3 C26 C31 128.4(5) . . . .
C31 C26 C27 C28 0.1(7) . . . .
C3 C26 C27 C28 -177.1(4) . . . .
C26 C27 C28 C29 0.6(7) . . . .
C27 C28 C29 C30 -0.9(8) . . . .
C27 C28 C29 C32 178.6(5) . . . .
C28 C29 C30 C31 0.4(7) . . . .
C32 C29 C30 C31 -179.1(5) . . . .
C29 C30 C31 C26 0.3(7) . . . .
C27 C26 C31 C30 -0.6(7) . . . .
C3 C26 C31 C30 176.7(4) . . . .
C28 C29 C32 O3 -2.1(8) . . . .
C30 C29 C32 O3 177.4(5) . . . .
C28 C29 C32 O4 178.6(5) . . . .
C30 C29 C32 O4 -1.9(8) . . . .
C7 C8 C33 C38 55.7(7) . . . .
C9 C8 C33 C38 -126.4(6) . . . .
C7 C8 C33 C34 -123.5(5) . . . .
C9 C8 C33 C34 54.3(7) . . . .
C38 C33 C34 C35 2.6(8) . . . .
C8 C33 C34 C35 -178.2(5) . . . .
C33 C34 C35 C36 -0.8(9) . . . .
C34 C35 C36 C37 -0.3(11) . . . .
C34 C35 C36 C39 178.9(8) . . . .
C35 C36 C37 C38 -0.5(13) . . . .
C39 C36 C37 C38 -179.7(9) . . . .
C34 C33 C38 C37 -3.3(10) . . . .
C8 C33 C38 C37 177.4(7) . . . .
C36 C37 C38 C33 2.3(13) . . . .
C35 C36 C39 O6 -0.9(17) . . . .
C37 C36 C39 O6 178.3(11) . . . .
C35 C36 C39 O5 -173.1(14) . . . .
C37 C36 C39 O5 6.1(19) . . . .
C10 C9 C40 C45 -121.5(5) . . . .
C8 C9 C40 C45 54.4(7) . . . .
C10 C9 C40 C41 55.3(6) . . . .
C8 C9 C40 C41 -128.9(5) . . . .
C45 C40 C41 C42 0.3(7) . . . .
C9 C40 C41 C42 -176.5(4) . . . .
C40 C41 C42 C43 -1.1(7) . . . .
C41 C42 C43 C44 1.2(7) . . . .
C41 C42 C43 C46 178.1(4) . . . .
C42 C43 C44 C45 -0.5(7) . . . .
C46 C43 C44 C45 -177.3(4) . . . .
C43 C44 C45 C40 -0.3(7) . . . .
C41 C40 C45 C44 0.4(7) . . . .
C9 C40 C45 C44 177.2(4) . . . .
C44 C43 C46 O8 174.1(5) . . . .
C42 C43 C46 O8 -2.8(7) . . . .
C44 C43 C46 O7 -7.0(7) . . . .
C42 C43 C46 O7 176.1(5) . . . .
C13 C14 C47 C52 48.9(7) . . . .
C15 C14 C47 C52 -134.0(5) . . . .
C13 C14 C47 C48 -129.3(5) . . . .
C15 C14 C47 C48 47.8(7) . . . .
C52 C47 C48 C49 -3.1(7) . . . .
C14 C47 C48 C49 175.1(4) . . . .
C47 C48 C49 C50 3.8(8) . . . .
C48 C49 C50 C51 -2.7(8) . . . .
C48 C49 C50 C53 176.5(5) . . . .
C49 C50 C51 C52 1.0(8) . . . .
C53 C50 C51 C52 -178.2(5) . . . .
C50 C51 C52 C47 -0.4(8) . . . .
C48 C47 C52 C51 1.5(7) . . . .
C14 C47 C52 C51 -176.8(5) . . . .
C51 C50 C53 O10 -162.9(5) . . . .
C49 C50 C53 O10 17.9(8) . . . .
C51 C50 C53 O9 17.1(8) . . . .
C49 C50 C53 O9 -162.1(5) . . . .
C16 C15 C54 C59 -126.4(5) . . . .
C14 C15 C54 C59 52.0(7) . . . .
C16 C15 C54 C55 50.1(7) . . . .
C14 C15 C54 C55 -131.5(5) . . . .
C59 C54 C55 C56 -0.4(7) . . . .
C15 C54 C55 C56 -177.1(5) . . . .
C54 C55 C56 C57 2.5(8) . . . .
C55 C56 C57 C58 -2.9(8) . . . .
C55 C56 C57 C60 176.2(5) . . . .
C56 C57 C58 C59 1.2(9) . . . .
C60 C57 C58 C59 -177.8(6) . . . .
C55 C54 C59 C58 -1.3(8) . . . .
C15 C54 C59 C58 175.3(5) . . . .
C57 C58 C59 C54 0.9(9) . . . .
C58 C57 C60 O11 0.1(11) . . . .
C56 C57 C60 O11 -178.9(8) . . . .
C58 C57 C60 O12 -179.9(6) . . . .
C56 C57 C60 O12 1.1(9) . . . .
C78 C61 C62 C63 0.7(7) . . . .
C78 C61 C62 C79 178.3(4) . . . .
C61 C62 C63 C64 0.7(7) . . . .
C79 C62 C63 C64 -176.8(4) . . . .
C61 C62 C63 C86 -175.0(4) . . . .
C79 C62 C63 C86 7.5(7) . . . .
C62 C63 C64 C65 -1.8(7) . . . .
C86 C63 C64 C65 174.1(4) . . . .
C63 C64 C65 C78 1.4(7) . . . .
C63 C64 C65 C66 -177.8(4) . . . .
C64 C65 C66 C67 5.9(7) . . . .
C78 C65 C66 C67 -173.3(4) . . . .
C64 C65 C66 C71 -172.4(5) . . . .
C78 C65 C66 C71 8.4(7) . . . .
C71 C66 C67 C68 1.0(7) . . . .
C65 C66 C67 C68 -177.3(4) . . . .
C66 C67 C68 C69 -1.7(7) . . . .
C66 C67 C68 C93 174.8(4) . . . .
C67 C68 C69 C70 1.1(7) . . . .
C93 C68 C69 C70 -175.2(4) . . . .
C67 C68 C69 C100 -178.1(4) . . . .
C93 C68 C69 C100 5.6(7) . . . .
C68 C69 C70 C71 0.1(7) . . . .
C100 C69 C70 C71 179.3(4) . . . .
C69 C70 C71 C66 -0.8(7) . . . .
C69 C70 C71 C72 -177.3(5) . . . .
C67 C66 C71 C70 0.2(7) . . . .
C65 C66 C71 C70 178.5(4) . . . .
C67 C66 C71 C72 176.9(4) . . . .
C65 C66 C71 C72 -4.8(7) . . . .
C70 C71 C72 C77 172.9(4) . . . .
C66 C71 C72 C77 -3.6(7) . . . .
C70 C71 C72 C73 -3.8(7) . . . .
C66 C71 C72 C73 179.7(4) . . . .
C77 C72 C73 C74 -1.4(7) . . . .
C71 C72 C73 C74 175.4(5) . . . .
C72 C73 C74 C75 0.6(7) . . . .
C72 C73 C74 C107 -177.3(4) . . . .
C73 C74 C75 C76 0.0(7) . . . .
C107 C74 C75 C76 177.9(4) . . . .
C73 C74 C75 C114 175.3(5) . . . .
C107 C74 C75 C114 -6.8(7) . . . .
C74 C75 C76 C77 0.3(7) . . . .
C114 C75 C76 C77 -175.3(5) . . . .
C75 C76 C77 C72 -1.1(7) . . . .
C75 C76 C77 C78 175.4(4) . . . .
C73 C72 C77 C76 1.6(7) . . . .
C71 C72 C77 C76 -175.2(4) . . . .
C73 C72 C77 C78 -174.9(4) . . . .
C71 C72 C77 C78 8.3(7) . . . .
C62 C61 C78 C65 -1.0(7) . . . .
C62 C61 C78 C77 -178.0(5) . . . .
C64 C65 C78 C61 0.0(7) . . . .
C66 C65 C78 C61 179.2(4) . . . .
C64 C65 C78 C77 177.0(4) . . . .
C66 C65 C78 C77 -3.7(7) . . . .
C76 C77 C78 C61 -4.1(7) . . . .
C72 C77 C78 C61 172.3(4) . . . .
C76 C77 C78 C65 179.0(4) . . . .
C72 C77 C78 C65 -4.7(7) . . . .
C61 C62 C79 C84 61.7(6) . . . .
C63 C62 C79 C84 -120.8(5) . . . .
C61 C62 C79 C80 -115.9(5) . . . .
C63 C62 C79 C80 61.6(6) . . . .
C84 C79 C80 C81 1.1(6) . . . .
C62 C79 C80 C81 178.8(4) . . . .
C79 C80 C81 C82 1.5(6) . . . .
C80 C81 C82 C83 -1.5(6) . . . .
C80 C81 C82 C85 175.2(4) . . . .
C81 C82 C83 C84 -1.1(7) . . . .
C85 C82 C83 C84 -177.7(4) . . . .
C80 C79 C84 C83 -3.7(7) . . . .
C62 C79 C84 C83 178.6(4) . . . .
C82 C83 C84 C79 3.8(7) . . . .
C81 C82 C85 O14 5.3(7) . . . .
C83 C82 C85 O14 -178.1(5) . . . .
C81 C82 C85 O13 -173.4(4) . . . .
C83 C82 C85 O13 3.1(6) . . . .
C64 C63 C86 C87 53.2(6) . . . .
C62 C63 C86 C87 -131.1(5) . . . .
C64 C63 C86 C91 -120.9(5) . . . .
C62 C63 C86 C91 54.8(6) . . . .
C91 C86 C87 C88 0.7(7) . . . .
C63 C86 C87 C88 -173.5(4) . . . .
C86 C87 C88 C89 0.5(7) . . . .
C87 C88 C89 C90 -1.4(7) . . . .
C87 C88 C89 C92 179.4(4) . . . .
C88 C89 C90 C91 1.2(7) . . . .
C92 C89 C90 C91 -179.6(4) . . . .
C89 C90 C91 C86 -0.1(7) . . . .
C87 C86 C91 C90 -0.9(6) . . . .
C63 C86 C91 C90 173.4(4) . . . .
C90 C89 C92 O16 -174.9(5) . . . .
C88 C89 C92 O16 4.3(7) . . . .
C90 C89 C92 O15 6.3(6) . . . .
C88 C89 C92 O15 -174.5(4) . . . .
C67 C68 C93 C94 -115.4(5) . . . .
C69 C68 C93 C94 60.9(6) . . . .
C67 C68 C93 C98 59.8(6) . . . .
C69 C68 C93 C98 -123.9(5) . . . .
C98 C93 C94 C95 -1.5(6) . . . .
C68 C93 C94 C95 173.8(4) . . . .
C93 C94 C95 C96 0.0(7) . . . .
C94 C95 C96 C97 2.3(7) . . . .
C94 C95 C96 C99 -179.1(5) . . . .
C95 C96 C97 C98 -3.1(7) . . . .
C99 C96 C97 C98 178.2(5) . . . .
C96 C97 C98 C93 1.6(7) . . . .
C94 C93 C98 C97 0.8(7) . . . .
C68 C93 C98 C97 -174.6(4) . . . .
C97 C96 C99 O17 2.5(8) . . . .
C95 C96 C99 O17 -176.1(5) . . . .
C97 C96 C99 O18 -175.1(5) . . . .
C95 C96 C99 O18 6.2(8) . . . .
C70 C69 C100 C101 51.3(6) . . . .
C68 C69 C100 C101 -129.5(5) . . . .
C70 C69 C100 C105 -126.8(5) . . . .
C68 C69 C100 C105 52.3(6) . . . .
C105 C100 C101 C102 -3.2(6) . . . .
C69 C100 C101 C102 178.5(4) . . . .
C100 C101 C102 C103 2.9(7) . . . .
C101 C102 C103 C104 -2.0(7) . . . .
C101 C102 C103 C106 -178.5(4) . . . .
C102 C103 C104 C105 1.5(7) . . . .
C106 C103 C104 C105 177.9(4) . . . .
C103 C104 C105 C100 -1.9(7) . . . .
C101 C100 C105 C104 2.7(6) . . . .
C69 C100 C105 C104 -179.0(4) . . . .
C104 C103 C106 O19 0.0(7) . . . .
C102 C103 C106 O19 176.4(4) . . . .
C104 C103 C106 O20 179.1(4) . . . .
C102 C103 C106 O20 -4.6(6) . . . .
C73 C74 C107 C108 -58.7(6) . . . .
C75 C74 C107 C108 123.4(5) . . . .
C73 C74 C107 C112 121.3(5) . . . .
C75 C74 C107 C112 -56.6(6) . . . .
C112 C107 C108 C109 0.9(7) . . . .
C74 C107 C108 C109 -179.1(4) . . . .
C107 C108 C109 C110 -0.9(8) . . . .
C108 C109 C110 C111 -0.3(7) . . . .
C108 C109 C110 C113 179.8(5) . . . .
C109 C110 C111 C112 1.3(7) . . . .
C113 C110 C111 C112 -178.7(5) . . . .
C110 C111 C112 C107 -1.3(8) . . . .
C108 C107 C112 C111 0.1(7) . . . .
C74 C107 C112 C111 -179.8(4) . . . .
C109 C110 C113 O22 174.4(5) . . . .
C111 C110 C113 O22 -5.6(7) . . . .
C109 C110 C113 O21 -5.1(7) . . . .
C111 C110 C113 O21 174.9(4) . . . .
C76 C75 C114 C119 -61.7(6) . . . .
C74 C75 C114 C119 123.0(5) . . . .
C76 C75 C114 C115 117.3(5) . . . .
C74 C75 C114 C115 -58.1(7) . . . .
C119 C114 C115 C116 2.9(7) . . . .
C75 C114 C115 C116 -176.1(4) . . . .
C114 C115 C116 C117 -2.0(7) . . . .
C115 C116 C117 C118 0.6(7) . . . .
C115 C116 C117 C120 -179.1(5) . . . .
C116 C117 C118 C119 0.0(8) . . . .
C120 C117 C118 C119 179.6(5) . . . .
C115 C114 C119 C118 -2.3(7) . . . .
C75 C114 C119 C118 176.6(4) . . . .
C117 C118 C119 C114 0.9(7) . . . .
C116 C117 C120 O24 -176.9(5) . . . .
C118 C117 C120 O24 3.5(8) . . . .
C116 C117 C120 O23 3.6(7) . . . .
C118 C117 C120 O23 -176.0(5) . . . .
C126 C121 C122 C123 1.8(10) . . . .
C127 C121 C122 C123 179.8(6) . . . .
C121 C122 C123 C124 -2.4(10) . . . .
C122 C123 C124 C125 -2.2(13) . . . .
C123 C124 C125 C126 7.5(18) . . . .
C122 C121 C126 C125 2.9(13) . . . .
C127 C121 C126 C125 -175.2(8) . . . .
C124 C125 C126 C121 -7.8(18) . . . .
C128 O28 C127 O27 -4.4(9) . . . .
C128 O28 C127 C121 176.6(5) . . . .
C126 C121 C127 O27 -5.1(11) . . . .
C122 C121 C127 O27 176.8(7) . . . .
C126 C121 C127 O28 173.9(7) . . . .
C122 C121 C127 O28 -4.1(9) . . . .
C134 C129 C130 C131 1.0(10) . . . .
C135 C129 C130 C131 179.1(6) . . . .
C129 C130 C131 C132 -0.3(11) . . . .
C130 C131 C132 C133 -0.6(13) . . . .
C131 C132 C133 C134 0.9(13) . . . .
C130 C129 C134 C133 -0.8(10) . . . .
C135 C129 C134 C133 -178.8(7) . . . .
C132 C133 C134 C129 -0.1(12) . . . .
C136 O26 C135 O25 -3.1(9) . . . .
C136 O26 C135 C129 178.6(6) . . . .
C134 C129 C135 O25 -175.5(6) . . . .
C130 C129 C135 O25 6.5(10) . . . .
C134 C129 C135 O26 2.7(9) . . . .
C130 C129 C135 O26 -175.3(6) . . . .
C142 C137 C138 C139 -2.0(11) . . . .
C143 C137 C138 C139 -178.3(7) . . . .
C137 C138 C139 C140 4.5(13) . . . .
C138 C139 C140 C141 -6.4(14) . . . .
C139 C140 C141 C142 5.8(15) . . . .
C138 C137 C142 C141 1.2(11) . . . .
C143 C137 C142 C141 177.4(7) . . . .
C140 C141 C142 C137 -3.1(13) . . . .
C144 O30 C143 O29 3.8(11) . . . .
C144 O30 C143 C137 -175.1(6) . . . .
C142 C137 C143 O29 -174.0(7) . . . .
C138 C137 C143 O29 2.2(12) . . . .
C142 C137 C143 O30 4.8(10) . . . .
C138 C137 C143 O30 -179.0(6) . . . .
C150 C145 C146 C147 1.3(13) . . . .
C151 C145 C146 C147 -178.7(9) . . . .
C145 C146 C147 C148 0.2(16) . . . .
C146 C147 C148 C149 -3.3(17) . . . .
C147 C148 C149 C150 5.4(17) . . . .
C146 C145 C150 C149 0.3(12) . . . .
C151 C145 C150 C149 -179.7(8) . . . .
C148 C149 C150 C145 -4.0(15) . . . .
C152 O36 C151 O35 -2.8(12) . . . .
C152 O36 C151 C145 174.9(7) . . . .
C150 C145 C151 O35 -175.1(11) . . . .
C146 C145 C151 O35 4.9(15) . . . .
C150 C145 C151 O36 7.6(12) . . . .
C146 C145 C151 O36 -172.4(7) . . . .
C154 N1 C155 O33 3.3(11) . . . .
C153 N1 C155 O33 -178.3(8) . . . .
C157 N2 C158 O34 -0.9(15) . . . .
C156 N2 C158 O34 176.8(9) . . . .
C164 C159 C160 C161 0.1(8) . . . .
C165 C159 C160 C161 180.0(6) . . . .
C159 C160 C161 C162 -0.4(9) . . . .
C160 C161 C162 C163 1.0(10) . . . .
C161 C162 C163 C164 -1.2(10) . . . .
C162 C163 C164 C159 0.8(10) . . . .
C160 C159 C164 C163 -0.3(9) . . . .
C165 C159 C164 C163 179.8(6) . . . .
C166 O32 C165 O31 0.4(10) . . . .
C166 O32 C165 C159 -177.1(5) . . . .
C164 C159 C165 O31 12.4(10) . . . .
C160 C159 C165 O31 -167.5(6) . . . .
C164 C159 C165 O32 -170.2(5) . . . .
C160 C159 C165 O32 9.9(8) . . . .

loop_
_platon_squeeze_void_nr
_platon_squeeze_void_average_x
_platon_squeeze_void_average_y
_platon_squeeze_void_average_z
_platon_squeeze_void_volume
_platon_squeeze_void_count_electrons
_platon_squeeze_void_content
1 0.074 0.500 0.000 1652 219 ' '
